data_7712058
loop_
_publ_author_name
'Poole, Ethan W.'
'Bustos, Itxaso'
'Hood, Thomas M.'
'Smart, Jennifer E.'
'Chaplin, Adrian B.'

_publ_section_title
;
 Iridium complexes of an <i>ortho</i>-trifluoromethylphenyl substituted
 PONOP pincer ligand.
;
_journal_issue 4
_journal_name_full 'Dalton transactions (Cambridge, England : 2003)'
_journal_page_first 1096
_journal_page_last 1104
_journal_paper_doi 10.1039/d2dt03608h
_journal_volume 52
_journal_year 2023
_chemical_formula_moiety 'C45 H27 F12 Ir N O2 P2, C32 H12 B F24, C H2 Cl2'
_chemical_formula_sum 'C78 H41 B Cl2 F36 Ir N O2 P2'
_chemical_formula_weight 2043.97
_chemical_melting_point ?
_space_group_crystal_system triclinic
_space_group_IT_number 2
_space_group_name_Hall '-P 1'
_space_group_name_H-M_alt 'P -1'
_atom_sites_solution_hydrogens geom
_atom_sites_solution_primary dual
_atom_sites_solution_secondary difmap
_audit_creation_date 2022-03-03
_audit_creation_method
;
Olex2 1.5
(compiled 2021.12.09 svn.r5202d8cf for OlexSys, GUI svn.r6439)
;
_audit_update_record
;
2022-11-02 deposited with the CCDC.	2022-12-21 downloaded from the CCDC.
;
_cell_angle_alpha 83.9191(10)
_cell_angle_beta 81.3532(10)
_cell_angle_gamma 79.1239(10)
_cell_formula_units_Z 2
_cell_length_a 13.84188(16)
_cell_length_b 16.00726(18)
_cell_length_c 18.2641(2)
_cell_measurement_reflns_used 54128
_cell_measurement_temperature 150(2)
_cell_measurement_theta_max 73.6870
_cell_measurement_theta_min 3.2300
_cell_volume 3916.37(8)
_computing_cell_refinement 'CrysAlisPro 1.171.41.122a (Rigaku OD, 2021)'
_computing_data_collection 'CrysAlisPro 1.171.41.122a (Rigaku OD, 2021)'
_computing_data_reduction 'CrysAlisPro 1.171.41.122a (Rigaku OD, 2021)'
_computing_molecular_graphics 'Olex2 1.5 (Dolomanov et al., 2009)'
_computing_publication_material 'Olex2 1.5 (Dolomanov et al., 2009)'
_computing_structure_refinement 'SHELXL 2018/3 (Sheldrick, 2015)'
_computing_structure_solution 'SHELXT 2018/2 (Sheldrick, 2018)'
_diffrn_ambient_environment N~2~
_diffrn_ambient_temperature 150(2)
_diffrn_detector 'CCD plate'
_diffrn_detector_area_resol_mean 10.6093
_diffrn_detector_type AtlasS2
_diffrn_measured_fraction_theta_full 0.998
_diffrn_measured_fraction_theta_max 0.998
_diffrn_measurement_details
;
List of Runs (angles in degrees, time in seconds):

  # Type    Start    End  Width  t~exp~   \w     \q     \k     \f   Frames
#--------------------------------------------------------------------------
  1  \w    -92.00  -2.00   1.00    1.00    -  -42.07 125.00 150.00   90
  2  \w   -117.00 -18.00   1.00    1.00    -  -42.07 -37.00 -90.00   99
  3  \w    -66.00  32.00   1.00    1.00    -  -42.07  37.00  90.00   98
  4  \w    -70.00  31.00   1.00    1.00    -  -42.07  57.00  30.00  101
  5  \w      1.00  83.00   1.00    1.00    -   42.07 -99.00 150.00   82
  6  \w     27.00 100.00   1.00    1.00    -   42.07-130.00  40.00   73
  7  \w     81.00 178.00   1.00    4.00    -  107.00  45.00  90.00   97
  8  \w     34.00 133.00   1.00    4.00    -  107.00 -45.00 -90.00   99
  9  \w     81.00 178.00   1.00    4.00    -  107.00  45.00 150.00   97
 10  \w     94.00 178.00   1.00    4.00    -  107.00 125.00   0.00   84
 11  \w     34.00 118.00   1.00    4.00    -  107.00-125.00-150.00   84
 12  \w     24.00 110.00   1.00    4.00    -  107.00 -94.00  60.00   86
 13  \w     34.00 118.00   1.00    4.00    -  107.00-125.00 -30.00   84
 14  \w     34.00 118.00   1.00    4.00    -  107.00-125.00  60.00   84
 15  \w     81.00 178.00   1.00    4.00    -  107.00  45.00 120.00   97
 16  \w     34.00 118.00   1.00    4.00    -  107.00-125.00  30.00   84
 17  \w     81.00 178.00   1.00    4.00    -  107.00  45.00-150.00   97
 18  \w     81.00 178.00   1.00    4.00    -  107.00  45.00  30.00   97
 19  \w     34.00 118.00   1.00    4.00    -  107.00-125.00-120.00   84
 20  \w     34.00 118.00   1.00    4.00    -  107.00-125.00   0.00   84
 21  \w     34.00 118.00   1.00    4.00    -  107.00-125.00-180.00   84
 22  \w     34.00 118.00   1.00    4.00    -  107.00-125.00 -60.00   84
 23  \w     34.00 118.00   1.00    4.00    -  107.00-125.00  90.00   84
 24  \w     81.00 178.00   1.00    4.00    -  107.00  45.00   0.00   97
 25  \w     34.00 133.00   1.00    4.00    -  107.00 -45.00 120.00   99
 26  \w     94.00 178.00   1.00    4.00    -  107.00 125.00 -30.00   84
 27  \w     35.00 136.00   1.00    4.00    -  107.00 -61.00  30.00  101
 28  \w     94.00 178.00   1.00    4.00    -  107.00 125.00  90.00   84
 29  \w     34.00 118.00   1.00    4.00    -  107.00-125.00 120.00   84
 30  \w     94.00 178.00   1.00    4.00    -  107.00 125.00  30.00   84
 31  \w   -114.00 -14.00   1.00    1.00    -  -42.07 -57.00 120.00  100
 32  \w   -114.00 -14.00   1.00    1.00    -  -42.07 -57.00-180.00  100
 33  \w   -118.00  -9.00   1.00    1.00    -  -42.07 -77.00  90.00  109
 34  \w    -66.00  32.00   1.00    1.00    -  -42.07  37.00 -60.00   98
 35  \w   -118.00  -9.00   1.00    1.00    -  -42.07 -77.00   0.00  109
 36  \w   -118.00  -9.00   1.00    1.00    -  -42.07 -77.00-180.00  109
 37  \w   -118.00  -9.00   1.00    1.00    -  -42.07 -77.00 -90.00  109
 38  \w     74.00 114.00   1.00    4.00    -  107.00  77.00 150.00   40
 39  \w     74.00 178.00   1.00    4.00    -  107.00  77.00  30.00  104
 40  \w     74.00 178.00   1.00    4.00    -  107.00  77.00-150.00  104
 41  \w     78.00 178.00   1.00    4.00    -  107.00  61.00 -60.00  100
 42  \w     81.00 178.00   1.00    4.00    -  107.00  45.00 -90.00   97
;
_diffrn_measurement_device 'four-circle diffractometer'
_diffrn_measurement_device_type 'Rigaku Oxford Diffraction: SuperNova, Dual, Cu at zero, AtlasS2'
_diffrn_measurement_method '\w scans'
_diffrn_orient_matrix_type 'CrysAlisPro convention (1999,Acta A55,543-557)'
_diffrn_orient_matrix_UB_11 0.1051400000
_diffrn_orient_matrix_UB_12 -0.0036872000
_diffrn_orient_matrix_UB_13 0.0197885000
_diffrn_orient_matrix_UB_21 -0.0399648000
_diffrn_orient_matrix_UB_22 -0.0106905000
_diffrn_orient_matrix_UB_23 0.0832205000
_diffrn_orient_matrix_UB_31 0.0206355000
_diffrn_orient_matrix_UB_32 -0.0976634000
_diffrn_orient_matrix_UB_33 -0.0029729000
_diffrn_radiation_monochromator mirror
_diffrn_radiation_probe x-ray
_diffrn_radiation_type 'Cu K\a'
_diffrn_radiation_wavelength 1.54184
_diffrn_reflns_av_R_equivalents 0.0343
_diffrn_reflns_av_unetI/netI 0.0190
_diffrn_reflns_Laue_measured_fraction_full 0.998
_diffrn_reflns_Laue_measured_fraction_max 0.998
_diffrn_reflns_limit_h_max 16
_diffrn_reflns_limit_h_min -16
_diffrn_reflns_limit_k_max 17
_diffrn_reflns_limit_k_min -19
_diffrn_reflns_limit_l_max 22
_diffrn_reflns_limit_l_min -22
_diffrn_reflns_number 91834
_diffrn_reflns_point_group_measured_fraction_full 0.998
_diffrn_reflns_point_group_measured_fraction_max 0.998
_diffrn_reflns_theta_full 70.074
_diffrn_reflns_theta_max 70.073
_diffrn_reflns_theta_min 6.339
_diffrn_source 'micro-focus sealed X-ray tube'
_diffrn_source_type 'SuperNova (Cu) X-ray Source'
_exptl_absorpt_coefficient_mu 5.537
_exptl_absorpt_correction_T_max 1.000
_exptl_absorpt_correction_T_min 0.314
_exptl_absorpt_correction_type gaussian
_exptl_absorpt_process_details
;
CrysAlisPro 1.171.41.122a (Rigaku Oxford Diffraction, 2021)
Numerical absorption correction based on gaussian integration over
a multifaceted crystal model
Empirical absorption correction using spherical harmonics,
implemented in SCALE3 ABSPACK scaling algorithm.
;
_exptl_crystal_colour orange
_exptl_crystal_colour_primary orange
_exptl_crystal_density_diffrn 1.733
_exptl_crystal_density_meas ?
_exptl_crystal_description block
_exptl_crystal_F_000 2004
_exptl_crystal_recrystallization_method 'Crystals grown from CH2Cl2/hexane at 293 K'
_exptl_crystal_size_max 0.278
_exptl_crystal_size_mid 0.119
_exptl_crystal_size_min 0.101
_refine_diff_density_max 1.092
_refine_diff_density_min -1.113
_refine_diff_density_rms 0.084
_refine_ls_extinction_method none
_refine_ls_goodness_of_fit_ref 1.032
_refine_ls_hydrogen_treatment constr
_refine_ls_matrix_type full
_refine_ls_number_parameters 1325
_refine_ls_number_reflns 14854
_refine_ls_number_restraints 1460
_refine_ls_restrained_S_all 1.210
_refine_ls_R_factor_all 0.0377
_refine_ls_R_factor_gt 0.0365
_refine_ls_shift/su_max 0.002
_refine_ls_shift/su_mean 0.000
_refine_ls_structure_factor_coef Fsqd
_refine_ls_weighting_details 'w=1/[\s^2^(Fo^2^)+(0.0558P)^2^+7.3234P] where P=(Fo^2^+2Fc^2^)/3'
_refine_ls_weighting_scheme calc
_refine_ls_wR_factor_gt 0.0960
_refine_ls_wR_factor_ref 0.0975
_reflns_Friedel_coverage 0.000
_reflns_number_gt 14349
_reflns_number_total 14854
_reflns_threshold_expression 'I > 2\s(I)'
_cod_data_source_file d2dt03608h2.cif
_cod_data_source_block 0477abc19s
_cod_depositor_comments
;
The following automatic conversions were performed:

data item '_chemical_melting_point' value 'not measured' was changed
to '?' -- the value is undefined or not given.

data item '_exptl_crystal_density_meas' value 'not measured' was
changed to '?' -- the value is perceived as not measured.

Automatic conversion script
Id: cif_fix_values 7556 2019-12-06 15:28:31Z antanas 

 Adding full bibliography for 7712055--7712059.cif.
;
_cod_original_cell_volume 3916.38(8)
_cod_database_code 7712058
_shelx_shelxl_version_number 2018/3
_shelx_space_group_comment
;
The symmetry employed for this shelxl refinement is uniquely defined
by the following loop, which should always be used as a source of
symmetry information in preference to the above space-group names.
They are only intended as comments.
;
_olex2_refinement_description
;
1. Fixed Uiso
 At 1.2 times of:
  All C(H) groups, All C(H,H) groups
2. Restrained distances
 P2-C38 \\sim P2-C38A
 with sigma of 0.01
 F45A-C44A \\sim F47A-C44A \\sim F46A-C44A \\sim F47-C44 \\sim F46-C44 \\sim
F45-C44
 with sigma of 0.01
 F45-F46 \\sim F46-F47 \\sim F47-F45 \\sim F45A-F46A \\sim F46A-F47A \\sim
F47A-F45A
 with sigma of 0.01
 F45A-C39A \\sim F47A-C39A \\sim F46A-C39A \\sim F47-C39 \\sim F46-C39 \\sim
F45-C39
 with sigma of 0.01
 C44A-C39A \\sim C44-C39
 with sigma of 0.01
 Cl2A-C90A \\sim Cl2-C90 \\sim Cl1A-C90A \\sim Cl1-C90
 with sigma of 0.01
 C207-F1 \\sim C207-F2 \\sim C207-F3 \\sim C207-F1A \\sim C207-F2A \\sim
C207-F3A
 with sigma of 0.01
 F1-F2 \\sim F2-F3 \\sim F3-F1 \\sim F1A-F2A \\sim F2A-F3A \\sim F3A-F1A
 with sigma of 0.01
 C203-F1 \\sim C203-F2 \\sim C203-F3 \\sim C203-F1A \\sim C203-F2A \\sim
C203-F3A
 with sigma of 0.01
 C216-F10 \\sim C216-F11 \\sim C216-F12 \\sim C216-F10A \\sim C216-F11A \\sim
C216-F12A
 with sigma of 0.01
 F10-F11 \\sim F11-F12 \\sim F12-F10 \\sim F10A-F11A \\sim F11A-F12A \\sim
F12A-F10A
 with sigma of 0.01
 C213-F10 \\sim C213-F11 \\sim C213-F12 \\sim C213-F10A \\sim C213-F11A \\sim
C213-F12A
 with sigma of 0.01
 C224-F16 \\sim C224-F17 \\sim C224-F18 \\sim C224-F16A \\sim C224-F17A \\sim
C224-F18A
 with sigma of 0.01
 F16-F17 \\sim F17-F18 \\sim F18-F16 \\sim F16A-F17A \\sim F17A-F18A \\sim
F18A-F16A
 with sigma of 0.01
 C221-F16 \\sim C221-F17 \\sim C221-F18 \\sim C221-F16A \\sim C221-F17A \\sim
C221-F18A
 with sigma of 0.01
 C208-F4 \\sim C208-F5 \\sim C208-F6 \\sim C208-F4A \\sim C208-F5A \\sim
C208-F6A
 with sigma of 0.01
 F4-F5 \\sim F5-F6 \\sim F6-F4 \\sim F4A-F5A \\sim F5A-F6A \\sim F6A-F4A
 with sigma of 0.01
 C205-F4 \\sim C205-F5 \\sim C205-F6 \\sim C205-F4A \\sim C205-F5A \\sim
C205-F6A
 with sigma of 0.01
 C223-F13 \\sim C223-F14 \\sim C223-F15 \\sim C223-F13A \\sim C223-F14A \\sim
C223-F15A
 with sigma of 0.01
 F13-F14 \\sim F14-F15 \\sim F15-F13 \\sim F13A-F14A \\sim F14A-F15A \\sim
F15A-F13A
 with sigma of 0.01
 C219-F13 \\sim C219-F14 \\sim C219-F15 \\sim C219-F13A \\sim C219-F14A \\sim
C219-F15A
 with sigma of 0.01
3. Uiso/Uaniso restraints and constraints
F35 \\sim F36 \\sim F37 \\sim F55 \\sim F56 \\sim F57 \\sim F65 \\sim F66 \\sim
F67 \\sim F45 \\sim F46 \\sim F47 \\sim F45A \\sim F46A \\sim F47A \\sim F7
\\sim F8 \\sim F9 \\sim F19 \\sim F20 \\sim F21 \\sim F22 \\sim F23 \\sim F24
\\sim F1 \\sim F2 \\sim F3 \\sim F4 \\sim F5 \\sim F6 \\sim F10 \\sim F11 \\sim
F12 \\sim F13 \\sim F14 \\sim F15 \\sim F16 \\sim F17 \\sim F18 \\sim F1A \\sim
F2A \\sim F3A \\sim F4A \\sim F5A \\sim F6A \\sim F10A \\sim F11A \\sim F12A
\\sim F13A \\sim F14A \\sim F15A \\sim F16A \\sim F17A \\sim F18A \\sim C38
\\sim C39 \\sim C44 \\sim C40 \\sim C41 \\sim C42 \\sim C43 \\sim C44A \\sim
C39A \\sim C38A \\sim C43A \\sim C42A \\sim C41A \\sim C40A \\sim C90 \\sim
C90A \\sim Cl1 \\sim Cl2 \\sim Cl1A \\sim Cl2A \\sim C224 \\sim C207 \\sim C216
\\sim C208 \\sim C223: within 2A with sigma of 0.01 and sigma for terminal
atoms of 0.02 within 2A
Uanis(F35) \\sim Ueq, Uanis(F36) \\sim Ueq, Uanis(F37) \\sim Ueq, Uanis(F55)
\\sim Ueq, Uanis(F56) \\sim Ueq, Uanis(F57) \\sim Ueq, Uanis(F65) \\sim Ueq,
Uanis(F66) \\sim Ueq, Uanis(F67) \\sim Ueq, Uanis(F45) \\sim Ueq, Uanis(F46)
\\sim Ueq, Uanis(F47) \\sim Ueq, Uanis(F45A) \\sim Ueq, Uanis(F46A) \\sim Ueq,
Uanis(F47A) \\sim Ueq, Uanis(F7) \\sim Ueq, Uanis(F8) \\sim Ueq, Uanis(F9)
\\sim Ueq, Uanis(F19) \\sim Ueq, Uanis(F20) \\sim Ueq, Uanis(F21) \\sim Ueq,
Uanis(F22) \\sim Ueq, Uanis(F23) \\sim Ueq, Uanis(F24) \\sim Ueq, Uanis(F1)
\\sim Ueq, Uanis(F2) \\sim Ueq, Uanis(F3) \\sim Ueq, Uanis(F4) \\sim Ueq,
Uanis(F5) \\sim Ueq, Uanis(F6) \\sim Ueq, Uanis(F10) \\sim Ueq, Uanis(F11)
\\sim Ueq, Uanis(F12) \\sim Ueq, Uanis(F13) \\sim Ueq, Uanis(F14) \\sim Ueq,
Uanis(F15) \\sim Ueq, Uanis(F16) \\sim Ueq, Uanis(F17) \\sim Ueq, Uanis(F18)
\\sim Ueq, Uanis(F1A) \\sim Ueq, Uanis(F2A) \\sim Ueq, Uanis(F3A) \\sim Ueq,
Uanis(F4A) \\sim Ueq, Uanis(F5A) \\sim Ueq, Uanis(F6A) \\sim Ueq, Uanis(F10A)
\\sim Ueq, Uanis(F11A) \\sim Ueq, Uanis(F12A) \\sim Ueq, Uanis(F13A) \\sim Ueq,
Uanis(F14A) \\sim Ueq, Uanis(F15A) \\sim Ueq, Uanis(F16A) \\sim Ueq,
Uanis(F17A) \\sim Ueq, Uanis(F18A) \\sim Ueq, Uanis(C38) \\sim Ueq, Uanis(C39)
\\sim Ueq, Uanis(C44) \\sim Ueq, Uanis(C40) \\sim Ueq, Uanis(C41) \\sim Ueq,
Uanis(C42) \\sim Ueq, Uanis(C43) \\sim Ueq, Uanis(C44A) \\sim Ueq, Uanis(C39A)
\\sim Ueq, Uanis(C38A) \\sim Ueq, Uanis(C43A) \\sim Ueq, Uanis(C42A) \\sim Ueq,
Uanis(C41A) \\sim Ueq, Uanis(C40A) \\sim Ueq, Uanis(C90) \\sim Ueq, Uanis(C90A)
\\sim Ueq, Uanis(Cl1) \\sim Ueq, Uanis(Cl2) \\sim Ueq, Uanis(Cl1A) \\sim Ueq,
Uanis(Cl2A) \\sim Ueq, Uanis(C224) \\sim Ueq, Uanis(C207) \\sim Ueq,
Uanis(C216) \\sim Ueq, Uanis(C208) \\sim Ueq, Uanis(C223) \\sim Ueq: with sigma
of 0.005 and sigma for terminal atoms of 0.01
Uanis(Cl1A) = Uanis(Cl1)
Uanis(C90A) = Uanis(C90)
Uanis(Cl2A) = Uanis(Cl2)
4. Others
 Sof(Cl1A)=Sof(Cl2A)=Sof(C90A)=Sof(H90C)=Sof(H90D)=1-FVAR(1)
 Sof(Cl1)=Sof(Cl2)=Sof(C90)=Sof(H90A)=Sof(H90B)=FVAR(1)
 Sof(F45A)=Sof(F46A)=Sof(F47A)=Sof(C39A)=Sof(C40A)=Sof(H40A)=Sof(C41A)=
 Sof(H41A)=Sof(C42A)=Sof(H42A)=Sof(C43A)=Sof(H43A)=Sof(C38A)=Sof(C44A)=1-FVAR(2)
 Sof(F45)=Sof(F46)=Sof(F47)=Sof(C39)=Sof(C38)=Sof(C43)=Sof(H43)=Sof(C42)=
 Sof(H42)=Sof(C41)=Sof(H41)=Sof(C40)=Sof(H40)=Sof(C44)=FVAR(2)
 Sof(F10A)=Sof(F11A)=Sof(F12A)=1-FVAR(3)
 Sof(F10)=Sof(F11)=Sof(F12)=FVAR(3)
 Sof(F16A)=Sof(F17A)=Sof(F18A)=1-FVAR(4)
 Sof(F16)=Sof(F17)=Sof(F18)=FVAR(4)
 Sof(F1A)=Sof(F2A)=Sof(F3A)=1-FVAR(5)
 Sof(F1)=Sof(F2)=Sof(F3)=FVAR(5)
 Sof(F4A)=Sof(F5A)=Sof(F6A)=1-FVAR(6)
 Sof(F4)=Sof(F5)=Sof(F6)=FVAR(6)
 Sof(F13A)=Sof(F14A)=Sof(F15A)=1-FVAR(7)
 Sof(F13)=Sof(F14)=Sof(F15)=FVAR(7)
5.a Secondary CH2 refined with riding coordinates:
 C90(H90A,H90B), C90A(H90C,H90D)
5.b Aromatic/amide H refined with riding coordinates:
 C5(H5), C6(H6), C7(H7), C8(H8), C11(H11), C12(H12), C13(H13), C14(H14),
 C22(H22), C23(H23), C24(H24), C30(H30), C31(H31), C32(H32), C33(H33), C50(H50),
  C51(H51), C52(H52), C53(H53), C60(H60), C61(H61), C62(H62), C63(H63),
 C43(H43), C42(H42), C41(H41), C40(H40), C40A(H40A), C41A(H41A), C42A(H42A),
 C43A(H43A), C202(H202), C204(H204), C206(H206), C210(H210), C212(H212),
 C214(H214), C218(H218), C220(H220), C222(H222), C226(H226), C228(H228),
 C230(H230)
5.c Fitted hexagon refined as free rotating group:
 C39(C38,C43,C42,C41,C40), C39A(C40A,C41A,C42A,C43A,C38A)
;
_olex2_submission_special_instructions 'No special instructions were received'
_oxdiff_exptl_absorpt_empirical_details
;
Empirical correction (ABSPACK) includes:
- Absorption correction using spherical harmonics
- Frame scaling
;
_oxdiff_exptl_absorpt_empirical_full_max 4.072
_oxdiff_exptl_absorpt_empirical_full_min 0.740

loop_
_space_group_symop_operation_xyz
'x, y, z'
'-x, -y, -z'

loop_
_atom_site_label
_atom_site_type_symbol
_atom_site_fract_x
_atom_site_fract_y
_atom_site_fract_z
_atom_site_U_iso_or_equiv
_atom_site_adp_type
_atom_site_occupancy
_atom_site_site_symmetry_order
_atom_site_calc_flag
_atom_site_refinement_flags_posn
_atom_site_refinement_flags_adp
_atom_site_refinement_flags_occupancy
_atom_site_disorder_assembly
_atom_site_disorder_group
Ir1 Ir 0.75055(2) 0.74180(2) 0.23436(2) 0.02844(6) Uani 1 1 d . . . . .
P2 P 0.88972(6) 0.80073(6) 0.22659(5) 0.03438(17) Uani 1 1 d D . . . .
P3 P 0.62358(6) 0.66890(5) 0.28301(4) 0.03010(16) Uani 1 1 d . . . . .
F35 F 0.87845(17) 0.62167(15) 0.17835(16) 0.0558(6) Uani 1 1 d . U . . .
F36 F 0.9613(2) 0.60283(17) 0.26935(15) 0.0618(6) Uani 1 1 d . U . . .
F37 F 1.0124(2) 0.52541(15) 0.17755(18) 0.0652(7) Uani 1 1 d . U . . .
F55 F 0.6006(2) 0.4911(2) 0.43914(14) 0.0778(9) Uani 1 1 d . U . . .
F56 F 0.48342(17) 0.57568(15) 0.39105(13) 0.0526(6) Uani 1 1 d . U . . .
F57 F 0.4848(3) 0.44130(19) 0.4017(2) 0.0876(11) Uani 1 1 d . U . . .
F65 F 0.55007(15) 0.67394(14) 0.13910(11) 0.0394(4) Uani 1 1 d . U . . .
F66 F 0.39972(19) 0.7069(2) 0.11694(14) 0.0682(8) Uani 1 1 d . U . . .
F67 F 0.4451(2) 0.59493(17) 0.18750(15) 0.0616(7) Uani 1 1 d . U . . .
O26 O 0.92227(19) 0.77349(18) 0.31104(14) 0.0441(6) Uani 1 1 d . . . . .
O27 O 0.63873(18) 0.65676(16) 0.37261(12) 0.0369(5) Uani 1 1 d . . . . .
N20 N 0.7835(2) 0.71081(18) 0.34404(15) 0.0320(6) Uani 1 1 d . . . . .
C4 C 0.6579(2) 0.8517(2) 0.26006(18) 0.0313(6) Uani 1 1 d . . . . .
C5 C 0.6464(3) 0.8887(2) 0.32717(19) 0.0402(8) Uani 1 1 d . . . . .
H5 H 0.685778 0.863687 0.364842 0.048 Uiso 1 1 calc R U . . .
C6 C 0.5768(3) 0.9626(3) 0.3386(2) 0.0495(10) Uani 1 1 d . . . . .
H6 H 0.568795 0.988043 0.384294 0.059 Uiso 1 1 calc R U . . .
C7 C 0.5191(3) 0.9995(2) 0.2840(2) 0.0496(10) Uani 1 1 d . . . . .
H7 H 0.470290 1.048983 0.292824 0.059 Uiso 1 1 calc R U . . .
C8 C 0.5328(3) 0.9638(2) 0.2164(2) 0.0420(8) Uani 1 1 d . . . . .
H8 H 0.493996 0.989927 0.178789 0.050 Uiso 1 1 calc R U . . .
C9 C 0.6022(3) 0.8907(2) 0.20292(18) 0.0336(7) Uani 1 1 d . . . . .
C10 C 0.6286(2) 0.8509(2) 0.13205(18) 0.0319(6) Uani 1 1 d . . . . .
C11 C 0.5866(3) 0.8809(2) 0.0678(2) 0.0402(8) Uani 1 1 d . . . . .
H11 H 0.534085 0.928648 0.068395 0.048 Uiso 1 1 calc R U . . .
C12 C 0.6212(3) 0.8412(3) 0.0027(2) 0.0440(8) Uani 1 1 d . . . . .
H12 H 0.592105 0.861449 -0.041130 0.053 Uiso 1 1 calc R U . . .
C13 C 0.6981(3) 0.7720(3) 0.00164(19) 0.0425(8) Uani 1 1 d . . . . .
H13 H 0.722124 0.745375 -0.043251 0.051 Uiso 1 1 calc R U . . .
C14 C 0.7404(3) 0.7411(2) 0.06552(18) 0.0354(7) Uani 1 1 d . . . . .
H14 H 0.793314 0.693709 0.064068 0.042 Uiso 1 1 calc R U . . .
C15 C 0.7058(2) 0.7792(2) 0.13175(17) 0.0301(6) Uani 1 1 d . . . . .
C21 C 0.8620(3) 0.7349(2) 0.3651(2) 0.0380(7) Uani 1 1 d . . . . .
C22 C 0.8814(3) 0.7230(3) 0.4372(2) 0.0451(9) Uani 1 1 d . . . . .
H22 H 0.937978 0.739881 0.450948 0.054 Uiso 1 1 calc R U . . .
C23 C 0.8156(3) 0.6856(3) 0.4892(2) 0.0449(9) Uani 1 1 d . . . . .
H23 H 0.827350 0.676503 0.539608 0.054 Uiso 1 1 calc R U . . .
C24 C 0.7333(3) 0.6612(2) 0.46922(19) 0.0397(8) Uani 1 1 d . . . . .
H24 H 0.688044 0.635489 0.504795 0.048 Uiso 1 1 calc R U . . .
C25 C 0.7197(2) 0.6757(2) 0.39543(18) 0.0334(7) Uani 1 1 d . . . . .
C28 C 1.0044(2) 0.7568(2) 0.1694(2) 0.0364(7) Uani 1 1 d . . . . .
C29 C 1.0338(3) 0.6696(2) 0.1579(2) 0.0402(8) Uani 1 1 d . . . . .
C30 C 1.1223(3) 0.6413(3) 0.1137(2) 0.0469(9) Uani 1 1 d . . . . .
H30 H 1.142011 0.582251 0.106498 0.056 Uiso 1 1 calc R U . . .
C31 C 1.1820(3) 0.6986(3) 0.0799(2) 0.0496(9) Uani 1 1 d . . . . .
H31 H 1.242853 0.678801 0.050156 0.059 Uiso 1 1 calc R U . . .
C32 C 1.1535(3) 0.7830(3) 0.0894(3) 0.0508(9) Uani 1 1 d . . . . .
H32 H 1.194071 0.822285 0.065534 0.061 Uiso 1 1 calc R U . . .
C33 C 1.0656(3) 0.8125(3) 0.1337(2) 0.0460(9) Uani 1 1 d . . . . .
H33 H 1.046796 0.871857 0.139622 0.055 Uiso 1 1 calc R U . . .
C34 C 0.9734(3) 0.6045(2) 0.1943(3) 0.0503(9) Uani 1 1 d . . . . .
C48 C 0.6377(3) 0.5578(2) 0.26288(19) 0.0352(7) Uani 1 1 d . . . . .
C49 C 0.6038(3) 0.4904(2) 0.3099(2) 0.0451(8) Uani 1 1 d . . . . .
C50 C 0.6301(4) 0.4085(3) 0.2878(3) 0.0582(11) Uani 1 1 d . . . . .
H50 H 0.608434 0.362789 0.319573 0.070 Uiso 1 1 calc R U . . .
C51 C 0.6873(4) 0.3912(3) 0.2204(3) 0.0624(12) Uani 1 1 d . . . . .
H51 H 0.704158 0.334205 0.206348 0.075 Uiso 1 1 calc R U . . .
C52 C 0.7200(3) 0.4565(3) 0.1737(2) 0.0485(9) Uani 1 1 d . . . . .
H52 H 0.758870 0.444981 0.127188 0.058 Uiso 1 1 calc R U . . .
C53 C 0.6956(3) 0.5390(2) 0.19508(19) 0.0367(7) Uani 1 1 d . . . . .
H53 H 0.718624 0.583878 0.163011 0.044 Uiso 1 1 calc R U . . .
C54 C 0.5434(4) 0.5003(3) 0.3855(3) 0.0562(11) Uani 1 1 d . . . . .
C58 C 0.4951(2) 0.7239(2) 0.29012(18) 0.0322(7) Uani 1 1 d . . . . .
C59 C 0.4302(3) 0.7281(2) 0.23669(19) 0.0353(7) Uani 1 1 d . . . . .
C60 C 0.3372(3) 0.7788(3) 0.2462(2) 0.0463(9) Uani 1 1 d . . . . .
H60 H 0.293422 0.780869 0.210414 0.056 Uiso 1 1 calc R U . . .
C61 C 0.3071(3) 0.8263(3) 0.3070(3) 0.0562(11) Uani 1 1 d . . . . .
H61 H 0.243325 0.861349 0.312740 0.067 Uiso 1 1 calc R U . . .
C62 C 0.3703(3) 0.8227(3) 0.3593(2) 0.0539(10) Uani 1 1 d . . . . .
H62 H 0.350004 0.855391 0.401159 0.065 Uiso 1 1 calc R U . . .
C63 C 0.4626(3) 0.7718(3) 0.3510(2) 0.0429(8) Uani 1 1 d . . . . .
H63 H 0.505091 0.769447 0.387756 0.052 Uiso 1 1 calc R U . . .
C64 C 0.4561(3) 0.6766(3) 0.1701(2) 0.0400(8) Uani 1 1 d . . . . .
F45 F 0.9319(4) 0.9270(4) 0.3653(2) 0.0929(17) Uani 0.629(3) 1 d D U P A 1
F46 F 1.0572(3) 0.8777(3) 0.2882(2) 0.0628(11) Uani 0.629(3) 1 d D U P A 1
F47 F 1.0345(5) 1.0078(4) 0.3137(3) 0.107(2) Uani 0.629(3) 1 d D U P A 1
C39 C 0.9237(3) 0.9731(3) 0.2382(2) 0.0540(13) Uani 0.629(3) 1 d DG U P A 1
C38 C 0.8828(3) 0.91574(19) 0.2056(2) 0.0423(13) Uani 0.629(3) 1 d DG U P A 1
C43 C 0.8305(3) 0.9436(2) 0.1458(2) 0.0499(13) Uani 0.629(3) 1 d G U P A 1
H43 H 0.802494 0.904349 0.123503 0.060 Uiso 0.629(3) 1 calc R U P A 1
C42 C 0.8191(4) 1.0288(3) 0.1184(2) 0.0607(15) Uani 0.629(3) 1 d G U P A 1
H42 H 0.783381 1.047774 0.077510 0.073 Uiso 0.629(3) 1 calc R U P A 1
C41 C 0.8601(4) 1.0861(2) 0.1510(3) 0.0665(17) Uani 0.629(3) 1 d G U P A 1
H41 H 0.852325 1.144360 0.132329 0.080 Uiso 0.629(3) 1 calc R U P A 1
C40 C 0.9124(4) 1.0583(2) 0.2109(3) 0.0641(15) Uani 0.629(3) 1 d G U P A 1
H40 H 0.940383 1.097521 0.233142 0.077 Uiso 0.629(3) 1 calc R U P A 1
C44 C 0.9865(5) 0.9465(4) 0.3012(4) 0.0674(17) Uani 0.629(3) 1 d D U P A 1
F45A F 0.7699(5) 0.9936(5) 0.0705(5) 0.081(2) Uani 0.371(3) 1 d D U P A 2
F46A F 0.8672(4) 0.8741(3) 0.0865(3) 0.0501(15) Uani 0.371(3) 1 d D U P A 2
F47A F 0.9275(5) 0.9854(5) 0.0440(4) 0.073(2) Uani 0.371(3) 1 d D U P A 2
C39A C 0.8622(6) 0.9769(4) 0.1718(3) 0.0543(17) Uani 0.371(3) 1 d DG U P A 2
C40A C 0.8512(7) 1.0635(4) 0.1806(4) 0.061(2) Uani 0.371(3) 1 d G U P A 2
H40A H 0.836135 1.104324 0.140399 0.073 Uiso 0.371(3) 1 calc R U P A 2
C41A C 0.8621(8) 1.0905(3) 0.2483(5) 0.069(2) Uani 0.371(3) 1 d G U P A 2
H41A H 0.854544 1.149706 0.254372 0.083 Uiso 0.371(3) 1 calc R U P A 2
C42A C 0.8841(7) 1.0308(5) 0.3072(4) 0.071(2) Uani 0.371(3) 1 d G U P A 2
H42A H 0.891575 1.049259 0.353475 0.085 Uiso 0.371(3) 1 calc R U P A 2
C43A C 0.8952(7) 0.9442(4) 0.2984(3) 0.062(2) Uani 0.371(3) 1 d G U P A 2
H43A H 0.910196 0.903428 0.338604 0.074 Uiso 0.371(3) 1 calc R U P A 2
C38A C 0.8842(7) 0.9172(3) 0.2307(4) 0.048(2) Uani 0.371(3) 1 d DG U P A 2
C44A C 0.8567(5) 0.9572(4) 0.0932(5) 0.054(2) Uani 0.371(3) 1 d D U P A 2
F7 F 0.73230(18) 0.52925(17) 0.99133(14) 0.0571(6) Uani 1 1 d . U . . .
F8 F 0.64437(19) 0.45768(13) 0.94486(13) 0.0517(6) Uani 1 1 d . U . . .
F9 F 0.57963(18) 0.53027(14) 1.03758(11) 0.0482(5) Uani 1 1 d . U . . .
F19 F 0.7944(4) 1.0118(3) 0.5781(2) 0.1218(16) Uani 1 1 d . U . . .
F20 F 0.8704(3) 0.9231(2) 0.5089(3) 0.1088(15) Uani 1 1 d . U . . .
F21 F 0.7413(3) 1.0031(3) 0.4798(3) 0.1255(18) Uani 1 1 d . U . . .
F22 F 0.4128(2) 0.8128(3) 0.62212(17) 0.0824(10) Uani 1 1 d . U . . .
F23 F 0.4921(2) 0.73818(17) 0.53539(18) 0.0693(8) Uani 1 1 d . U . . .
F24 F 0.4511(2) 0.87241(18) 0.51454(17) 0.0726(8) Uani 1 1 d . U . . .
C201 C 0.8102(2) 0.7667(2) 0.78892(17) 0.0321(6) Uani 1 1 d . . . . .
C202 C 0.8883(3) 0.7211(2) 0.82555(19) 0.0376(7) Uani 1 1 d . . . . .
H202 H 0.911846 0.662823 0.817071 0.045 Uiso 1 1 calc R U . . .
C203 C 0.9321(3) 0.7589(3) 0.8738(2) 0.0493(9) Uani 1 1 d D . . . .
C204 C 0.9009(3) 0.8441(3) 0.8869(2) 0.0541(10) Uani 1 1 d . . . . .
H204 H 0.931598 0.870075 0.919435 0.065 Uiso 1 1 calc R U . . .
C205 C 0.8238(3) 0.8905(3) 0.8514(2) 0.0468(9) Uani 1 1 d D . . . .
C206 C 0.7798(3) 0.8523(2) 0.80377(19) 0.0368(7) Uani 1 1 d . . . . .
H206 H 0.726946 0.885518 0.780231 0.044 Uiso 1 1 calc R U . . .
C207 C 1.0127(3) 0.7064(3) 0.9136(3) 0.0726(14) Uani 1 1 d D U . . .
C208 C 0.7869(3) 0.9829(3) 0.8647(2) 0.0674(12) Uani 1 1 d D U . . .
C209 C 0.6585(2) 0.6938(2) 0.80748(16) 0.0286(6) Uani 1 1 d . . . . .
C210 C 0.6782(2) 0.6231(2) 0.85858(17) 0.0292(6) Uani 1 1 d . . . . .
H210 H 0.739499 0.584762 0.850274 0.035 Uiso 1 1 calc R U . . .
C211 C 0.6115(2) 0.6070(2) 0.92091(17) 0.0310(6) Uani 1 1 d . . . . .
C212 C 0.5202(3) 0.6596(2) 0.93464(19) 0.0341(7) Uani 1 1 d . . . . .
H212 H 0.474227 0.648308 0.977018 0.041 Uiso 1 1 calc R U . . .
C213 C 0.4984(2) 0.7294(2) 0.88413(18) 0.0349(7) Uani 1 1 d D . . . .
C214 C 0.5664(2) 0.7464(2) 0.82294(18) 0.0324(7) Uani 1 1 d . . . . .
H214 H 0.549734 0.795716 0.790360 0.039 Uiso 1 1 calc R U . . .
C215 C 0.6407(3) 0.5320(2) 0.97393(19) 0.0374(7) Uani 1 1 d . . . . .
C216 C 0.4011(3) 0.7886(2) 0.8969(2) 0.0509(9) Uani 1 1 d D U . . .
C217 C 0.8129(2) 0.6356(2) 0.70354(16) 0.0305(6) Uani 1 1 d . . . . .
C218 C 0.9115(3) 0.6344(2) 0.67183(18) 0.0340(7) Uani 1 1 d . . . . .
H218 H 0.943032 0.680644 0.677567 0.041 Uiso 1 1 calc R U . . .
C219 C 0.9651(3) 0.5666(2) 0.63177(19) 0.0394(8) Uani 1 1 d D . . . .
C220 C 0.9225(3) 0.4990(2) 0.6218(2) 0.0436(8) Uani 1 1 d . . . . .
H220 H 0.959123 0.453236 0.594522 0.052 Uiso 1 1 calc R U . . .
C221 C 0.8251(3) 0.4985(2) 0.6523(2) 0.0448(8) Uani 1 1 d D . . . .
C222 C 0.7719(3) 0.5654(2) 0.69291(19) 0.0368(7) Uani 1 1 d . . . . .
H222 H 0.705307 0.563101 0.714047 0.044 Uiso 1 1 calc R U . . .
C223 C 1.0710(3) 0.5681(2) 0.6006(2) 0.0568(10) Uani 1 1 d D U . . .
C224 C 0.7789(3) 0.4246(3) 0.6435(3) 0.0759(14) Uani 1 1 d D U . . .
C225 C 0.7028(2) 0.7813(2) 0.67406(17) 0.0315(6) Uani 1 1 d . . . . .
C226 C 0.7546(3) 0.8423(2) 0.63388(18) 0.0352(7) Uani 1 1 d . . . . .
H226 H 0.815149 0.849605 0.648772 0.042 Uiso 1 1 calc R U . . .
C227 C 0.7203(3) 0.8927(2) 0.57262(19) 0.0400(8) Uani 1 1 d . . . . .
C228 C 0.6325(3) 0.8846(2) 0.54973(18) 0.0420(8) Uani 1 1 d . . . . .
H228 H 0.608235 0.919878 0.508901 0.050 Uiso 1 1 calc R U . . .
C229 C 0.5803(3) 0.8238(2) 0.58759(19) 0.0392(8) Uani 1 1 d . . . . .
C230 C 0.6157(3) 0.7726(2) 0.64763(18) 0.0345(7) Uani 1 1 d . . . . .
H230 H 0.579523 0.730211 0.671572 0.041 Uiso 1 1 calc R U . . .
C231 C 0.7800(4) 0.9562(3) 0.5332(2) 0.0532(10) Uani 1 1 d . . . . .
C232 C 0.4848(3) 0.8122(3) 0.5650(2) 0.0483(9) Uani 1 1 d . . . . .
B200 B 0.7465(3) 0.7191(2) 0.74262(19) 0.0294(7) Uani 1 1 d . . . . .
F1 F 0.9933(6) 0.6338(4) 0.9426(6) 0.108(3) Uani 0.562(9) 1 d D U P B 1
F2 F 1.0969(4) 0.6981(6) 0.8710(4) 0.104(3) Uani 0.562(9) 1 d D U P B 1
F3 F 1.0266(6) 0.7478(5) 0.9706(4) 0.111(3) Uani 0.562(9) 1 d D U P B 1
F4 F 0.6917(3) 1.0072(3) 0.8639(5) 0.0859(18) Uani 0.719(11) 1 d D U P C 1
F5 F 0.8319(4) 1.0342(3) 0.8144(3) 0.0921(18) Uani 0.719(11) 1 d D U P C 1
F6 F 0.8062(7) 1.0017(3) 0.9299(3) 0.110(2) Uani 0.719(11) 1 d D U P C 1
F10 F 0.3623(3) 0.8110(3) 0.8313(2) 0.0725(15) Uani 0.676(7) 1 d D U P D 1
F11 F 0.4074(3) 0.8614(3) 0.9180(4) 0.090(2) Uani 0.676(7) 1 d D U P D 1
F12 F 0.3315(3) 0.7549(3) 0.9372(3) 0.096(2) Uani 0.676(7) 1 d D U P D 1
F13 F 1.1267(3) 0.5723(4) 0.6505(2) 0.0943(16) Uani 0.831(7) 1 d D U P E 1
F14 F 1.0787(3) 0.6325(3) 0.5492(2) 0.0846(14) Uani 0.831(7) 1 d D U P E 1
F15 F 1.1123(3) 0.4993(3) 0.5642(3) 0.0940(16) Uani 0.831(7) 1 d D U P E 1
F16 F 0.6961(3) 0.4176(2) 0.6874(2) 0.0750(14) Uani 0.759(6) 1 d D U P F 1
F17 F 0.7408(3) 0.4379(3) 0.5739(2) 0.0879(15) Uani 0.759(6) 1 d D U P F 1
F18 F 0.8405(4) 0.3523(2) 0.6374(4) 0.0971(18) Uani 0.759(6) 1 d D U P F 1
F1A F 1.0972(5) 0.7339(6) 0.9032(6) 0.099(3) Uani 0.438(9) 1 d D U P B 2
F2A F 0.9884(6) 0.6944(8) 0.9856(3) 0.102(3) Uani 0.438(9) 1 d D U P B 2
F3A F 1.0403(7) 0.6258(4) 0.8922(6) 0.094(3) Uani 0.438(9) 1 d D U P B 2
F4A F 0.8486(8) 1.0142(6) 0.8977(9) 0.079(3) Uani 0.281(11) 1 d D U P C 2
F5A F 0.6996(7) 0.9957(6) 0.9060(8) 0.084(4) Uani 0.281(11) 1 d D U P C 2
F6A F 0.7755(14) 1.0308(5) 0.8018(5) 0.099(4) Uani 0.281(11) 1 d D U P C 2
F10A F 0.3804(6) 0.8057(6) 0.9707(3) 0.073(3) Uani 0.324(7) 1 d D U P D 2
F11A F 0.3249(4) 0.7580(6) 0.8880(7) 0.082(3) Uani 0.324(7) 1 d D U P D 2
F12A F 0.3976(7) 0.8637(4) 0.8635(6) 0.094(4) Uani 0.324(7) 1 d D U P D 2
F13A F 1.0876(10) 0.5818(14) 0.5286(4) 0.097(5) Uani 0.169(7) 1 d D U P E 2
F14A F 1.1313(7) 0.4961(7) 0.6181(11) 0.083(5) Uani 0.169(7) 1 d D U P E 2
F15A F 1.1084(8) 0.6277(9) 0.6280(10) 0.067(4) Uani 0.169(7) 1 d D U P E 2
F16A F 0.8341(9) 0.3671(6) 0.6013(7) 0.087(4) Uani 0.241(6) 1 d D U P F 2
F17A F 0.7762(11) 0.3770(6) 0.7145(5) 0.091(4) Uani 0.241(6) 1 d D U P F 2
F18A F 0.6879(6) 0.4387(8) 0.6315(9) 0.122(5) Uani 0.241(6) 1 d D U P F 2
Cl1 Cl 1.1423(9) 0.7691(8) 0.6714(7) 0.249(3) Uani 0.551(5) 1 d D U P G 1
Cl2 Cl 1.0692(4) 0.8428(3) 0.5439(4) 0.1519(16) Uani 0.551(5) 1 d D U P G 1
C90 C 1.2011(14) 0.7894(18) 0.5669(10) 0.183(4) Uani 0.551(5) 1 d D U P G 1
H90A H 1.249426 0.828970 0.559923 0.220 Uiso 0.551(5) 1 calc R U P G 1
H90B H 1.228973 0.736550 0.541905 0.220 Uiso 0.551(5) 1 calc R U P G 1
Cl1A Cl 1.1893(12) 0.7742(11) 0.6287(9) 0.249(3) Uani 0.449(5) 1 d D U P G 2
Cl2A Cl 1.1109(5) 0.8202(4) 0.4849(5) 0.1519(16) Uani 0.449(5) 1 d D U P G 2
C90A C 1.2318(17) 0.763(2) 0.5237(11) 0.183(4) Uani 0.449(5) 1 d D U P G 2
H90C H 1.249093 0.702190 0.512264 0.220 Uiso 0.449(5) 1 calc R U P G 2
H90D H 1.288612 0.792006 0.504826 0.220 Uiso 0.449(5) 1 calc R U P G 2

loop_
_atom_site_aniso_label
_atom_site_aniso_U_11
_atom_site_aniso_U_22
_atom_site_aniso_U_33
_atom_site_aniso_U_23
_atom_site_aniso_U_13
_atom_site_aniso_U_12
Ir1 0.02834(8) 0.03299(8) 0.02275(8) -0.00182(5) -0.00514(5) -0.00107(5)
P2 0.0300(4) 0.0394(4) 0.0337(4) -0.0022(3) -0.0063(3) -0.0045(3)
P3 0.0307(4) 0.0359(4) 0.0225(4) -0.0012(3) -0.0042(3) -0.0028(3)
F35 0.0424(12) 0.0483(13) 0.0772(17) -0.0048(12) -0.0091(11) -0.0085(10)
F36 0.0658(16) 0.0552(14) 0.0563(15) 0.0111(11) -0.0057(12) -0.0008(12)
F37 0.0624(15) 0.0376(12) 0.090(2) -0.0062(12) 0.0036(14) -0.0037(11)
F55 0.083(2) 0.095(2) 0.0369(13) 0.0184(13) -0.0003(13) 0.0110(16)
F56 0.0478(12) 0.0551(13) 0.0491(13) 0.0032(10) 0.0085(10) -0.0102(10)
F57 0.094(2) 0.0593(16) 0.096(2) 0.0099(15) 0.0355(19) -0.0282(16)
F65 0.0377(10) 0.0503(11) 0.0308(10) -0.0058(8) -0.0037(8) -0.0084(9)
F66 0.0530(14) 0.106(2) 0.0466(14) -0.0261(14) -0.0263(11) 0.0107(14)
F67 0.0687(16) 0.0606(15) 0.0617(15) -0.0242(12) 0.0114(12) -0.0321(13)
O26 0.0372(13) 0.0610(16) 0.0376(13) -0.0039(12) -0.0127(11) -0.0117(12)
O27 0.0363(12) 0.0499(14) 0.0237(11) 0.0015(10) -0.0056(9) -0.0066(10)
N20 0.0324(14) 0.0375(14) 0.0250(13) -0.0042(11) -0.0071(11) 0.0002(11)
C4 0.0337(16) 0.0317(15) 0.0280(15) -0.0045(12) -0.0065(12) -0.0017(13)
C5 0.050(2) 0.0400(18) 0.0285(17) -0.0041(14) -0.0097(15) 0.0006(15)
C6 0.070(3) 0.042(2) 0.0323(18) -0.0096(15) -0.0076(18) 0.0048(18)
C7 0.061(2) 0.0378(19) 0.042(2) -0.0054(16) -0.0056(18) 0.0130(17)
C8 0.046(2) 0.0395(18) 0.0370(18) 0.0012(14) -0.0103(15) 0.0028(15)
C9 0.0357(17) 0.0359(16) 0.0282(16) -0.0004(13) -0.0052(13) -0.0046(13)
C10 0.0318(16) 0.0380(16) 0.0264(15) 0.0011(13) -0.0069(12) -0.0070(13)
C11 0.0420(19) 0.0435(19) 0.0356(18) 0.0022(15) -0.0132(15) -0.0055(15)
C12 0.053(2) 0.054(2) 0.0281(17) 0.0031(15) -0.0169(16) -0.0116(17)
C13 0.055(2) 0.050(2) 0.0247(16) -0.0049(14) -0.0036(15) -0.0176(17)
C14 0.0405(18) 0.0397(17) 0.0260(16) -0.0039(13) -0.0017(13) -0.0086(14)
C15 0.0311(15) 0.0363(16) 0.0235(15) 0.0004(12) -0.0038(12) -0.0089(13)
C21 0.0353(17) 0.0421(18) 0.0363(18) -0.0056(14) -0.0111(14) 0.0003(14)
C22 0.044(2) 0.054(2) 0.0388(19) -0.0093(16) -0.0185(16) 0.0008(17)
C23 0.051(2) 0.054(2) 0.0272(17) -0.0076(15) -0.0146(15) 0.0080(17)
C24 0.0430(19) 0.0437(19) 0.0274(16) -0.0032(14) -0.0068(14) 0.0072(15)
C25 0.0332(16) 0.0372(16) 0.0266(15) -0.0041(13) -0.0066(13) 0.0050(13)
C28 0.0283(16) 0.0431(18) 0.0374(18) -0.0022(14) -0.0086(13) -0.0024(14)
C29 0.0327(17) 0.0419(18) 0.045(2) -0.0015(15) -0.0103(15) -0.0007(14)
C30 0.0374(19) 0.045(2) 0.056(2) -0.0064(17) -0.0071(17) 0.0030(16)
C31 0.0310(18) 0.057(2) 0.056(2) -0.0027(19) -0.0022(16) 0.0010(16)
C32 0.0367(19) 0.053(2) 0.059(3) -0.0052(19) 0.0027(18) -0.0069(17)
C33 0.0373(19) 0.0428(19) 0.057(2) -0.0053(17) -0.0015(17) -0.0080(15)
C34 0.043(2) 0.0371(19) 0.066(3) 0.0024(18) -0.0086(19) 0.0021(16)
C48 0.0371(17) 0.0344(16) 0.0327(17) 0.0009(13) -0.0061(14) -0.0033(13)
C49 0.049(2) 0.0425(19) 0.041(2) 0.0039(16) -0.0032(16) -0.0071(16)
C50 0.071(3) 0.039(2) 0.061(3) 0.0088(19) -0.004(2) -0.013(2)
C51 0.085(3) 0.038(2) 0.061(3) -0.0072(19) -0.008(2) -0.002(2)
C52 0.058(2) 0.044(2) 0.041(2) -0.0079(16) -0.0072(17) 0.0008(18)
C53 0.0376(17) 0.0384(17) 0.0327(17) -0.0002(14) -0.0066(14) -0.0028(14)
C54 0.061(3) 0.050(2) 0.050(2) 0.0114(19) 0.006(2) -0.008(2)
C58 0.0308(16) 0.0370(16) 0.0276(15) -0.0020(13) -0.0032(12) -0.0041(13)
C59 0.0355(17) 0.0399(17) 0.0306(16) -0.0027(13) -0.0050(13) -0.0067(14)
C60 0.0374(19) 0.056(2) 0.046(2) -0.0072(17) -0.0152(16) 0.0014(16)
C61 0.041(2) 0.068(3) 0.054(2) -0.014(2) -0.0105(18) 0.0133(19)
C62 0.048(2) 0.067(3) 0.042(2) -0.0201(19) -0.0057(18) 0.009(2)
C63 0.0393(19) 0.056(2) 0.0320(18) -0.0105(16) -0.0072(14) 0.0004(16)
C64 0.0353(17) 0.053(2) 0.0353(18) -0.0088(15) -0.0103(14) -0.0095(15)
F45 0.112(4) 0.115(4) 0.056(3) -0.036(3) 0.009(3) -0.029(3)
F46 0.048(2) 0.089(3) 0.061(2) -0.006(2) -0.0198(18) -0.026(2)
F47 0.133(5) 0.115(4) 0.102(4) -0.043(3) -0.025(3) -0.064(4)
C39 0.052(2) 0.051(2) 0.060(2) -0.016(2) 0.001(2) -0.011(2)
C38 0.036(2) 0.041(2) 0.049(3) -0.012(2) -0.003(2) -0.004(2)
C43 0.042(2) 0.048(2) 0.059(3) -0.001(2) -0.009(2) -0.007(2)
C42 0.051(3) 0.054(3) 0.075(3) 0.004(2) -0.010(2) -0.007(2)
C41 0.058(3) 0.055(3) 0.082(3) -0.005(3) -0.001(3) -0.007(2)
C40 0.063(3) 0.054(3) 0.075(3) -0.018(2) 0.003(3) -0.011(2)
C44 0.073(3) 0.073(3) 0.062(3) -0.023(3) -0.003(3) -0.024(3)
F45A 0.069(4) 0.078(4) 0.097(5) 0.013(4) -0.037(4) -0.002(4)
F46A 0.044(3) 0.065(4) 0.039(3) 0.005(3) -0.009(2) -0.006(3)
F47A 0.080(5) 0.087(5) 0.058(4) 0.011(3) -0.003(3) -0.041(4)
C39A 0.050(3) 0.051(3) 0.059(3) -0.003(3) -0.004(3) -0.005(3)
C40A 0.059(3) 0.053(3) 0.065(3) 0.000(3) 0.002(3) -0.005(3)
C41A 0.073(4) 0.060(3) 0.072(4) -0.011(3) 0.001(3) -0.009(3)
C42A 0.077(4) 0.066(3) 0.068(3) -0.013(3) -0.001(3) -0.012(3)
C43A 0.067(3) 0.059(3) 0.057(3) -0.010(3) -0.003(3) -0.008(3)
C38A 0.045(3) 0.046(3) 0.051(4) -0.002(3) -0.002(3) -0.007(3)
C44A 0.048(3) 0.056(3) 0.058(4) 0.004(3) -0.011(3) -0.009(3)
F7 0.0481(13) 0.0691(15) 0.0508(14) 0.0227(12) -0.0186(11) -0.0078(11)
F8 0.0727(15) 0.0314(10) 0.0448(12) -0.0005(9) -0.0021(11) 0.0009(10)
F9 0.0583(13) 0.0502(12) 0.0279(10) 0.0058(9) 0.0037(9) -0.0009(10)
F19 0.189(4) 0.088(2) 0.096(3) -0.011(2) 0.029(3) -0.079(3)
F20 0.076(2) 0.0658(19) 0.155(4) 0.024(2) 0.045(2) -0.0034(16)
F21 0.102(3) 0.140(3) 0.125(3) 0.101(3) -0.038(2) -0.040(2)
F22 0.0491(15) 0.143(3) 0.0570(16) -0.0215(18) -0.0149(13) -0.0088(17)
F23 0.0775(18) 0.0564(15) 0.0822(19) -0.0177(13) -0.0413(16) -0.0014(13)
F24 0.0836(19) 0.0658(16) 0.0725(18) 0.0067(13) -0.0520(16) 0.0024(14)
C201 0.0349(16) 0.0369(16) 0.0228(14) 0.0006(12) -0.0028(12) -0.0050(13)
C202 0.0377(18) 0.0428(18) 0.0315(17) -0.0011(14) -0.0077(14) -0.0032(14)
C203 0.048(2) 0.061(2) 0.043(2) -0.0026(18) -0.0173(17) -0.0109(18)
C204 0.060(3) 0.064(3) 0.047(2) -0.0101(19) -0.0164(19) -0.025(2)
C205 0.059(2) 0.044(2) 0.041(2) -0.0047(16) -0.0068(17) -0.0175(18)
C206 0.0423(18) 0.0387(17) 0.0290(16) 0.0014(13) -0.0046(14) -0.0085(14)
C207 0.065(3) 0.083(3) 0.078(3) -0.012(2) -0.038(2) -0.009(2)
C208 0.085(3) 0.052(2) 0.073(3) -0.013(2) -0.018(2) -0.022(2)
C209 0.0326(15) 0.0307(15) 0.0221(14) -0.0040(11) -0.0045(12) -0.0025(12)
C210 0.0306(15) 0.0305(15) 0.0246(14) -0.0043(12) -0.0040(12) 0.0015(12)
C211 0.0367(16) 0.0314(15) 0.0242(15) -0.0011(12) -0.0056(12) -0.0032(13)
C212 0.0345(16) 0.0348(16) 0.0300(16) -0.0021(13) 0.0009(13) -0.0028(13)
C213 0.0319(16) 0.0345(16) 0.0352(17) -0.0034(13) -0.0006(13) -0.0004(13)
C214 0.0337(16) 0.0318(15) 0.0293(16) -0.0001(12) -0.0049(13) -0.0003(13)
C215 0.0411(18) 0.0385(18) 0.0293(16) 0.0010(13) -0.0022(14) -0.0029(14)
C216 0.0391(18) 0.048(2) 0.056(2) 0.0025(17) 0.0027(16) 0.0045(16)
C217 0.0343(16) 0.0348(16) 0.0197(14) 0.0006(12) -0.0048(12) -0.0002(13)
C218 0.0347(17) 0.0366(16) 0.0280(15) -0.0001(13) -0.0039(13) -0.0009(13)
C219 0.0376(18) 0.0432(19) 0.0308(17) -0.0007(14) 0.0013(14) 0.0036(15)
C220 0.051(2) 0.0383(18) 0.0351(18) -0.0074(14) 0.0019(16) 0.0042(16)
C221 0.051(2) 0.0406(19) 0.041(2) -0.0101(16) 0.0018(16) -0.0057(16)
C222 0.0377(17) 0.0408(18) 0.0308(16) -0.0073(14) -0.0005(14) -0.0049(14)
C223 0.048(2) 0.056(2) 0.059(2) -0.0085(18) 0.0098(18) -0.0020(18)
C224 0.083(3) 0.061(2) 0.084(3) -0.036(2) 0.018(2) -0.022(2)
C225 0.0375(17) 0.0320(15) 0.0218(14) -0.0035(12) -0.0033(12) 0.0023(13)
C226 0.0409(18) 0.0360(16) 0.0248(15) -0.0018(13) -0.0022(13) 0.0015(14)
C227 0.051(2) 0.0355(17) 0.0260(16) 0.0001(13) 0.0021(14) 0.0055(15)
C228 0.056(2) 0.0402(18) 0.0226(15) -0.0006(13) -0.0080(15) 0.0107(16)
C229 0.049(2) 0.0391(18) 0.0265(16) -0.0084(13) -0.0106(14) 0.0079(15)
C230 0.0409(18) 0.0353(16) 0.0250(15) -0.0044(13) -0.0060(13) 0.0014(14)
C231 0.067(3) 0.0377(19) 0.043(2) 0.0069(16) 0.0065(19) 0.0042(18)
C232 0.057(2) 0.050(2) 0.0367(19) -0.0087(16) -0.0195(18) 0.0080(18)
B200 0.0315(17) 0.0316(16) 0.0232(16) -0.0006(13) -0.0044(13) -0.0008(13)
F1 0.113(5) 0.094(4) 0.122(6) 0.054(4) -0.073(4) -0.024(4)
F2 0.060(3) 0.110(5) 0.122(5) 0.001(4) -0.015(3) 0.032(3)
F3 0.119(5) 0.126(5) 0.099(4) -0.030(4) -0.082(4) 0.014(4)
F4 0.082(3) 0.048(2) 0.134(5) -0.038(3) -0.022(3) -0.001(2)
F5 0.090(3) 0.051(2) 0.140(4) 0.016(2) -0.027(3) -0.027(2)
F6 0.164(5) 0.076(3) 0.103(4) -0.040(3) -0.052(4) -0.009(3)
F10 0.047(2) 0.092(3) 0.065(3) -0.005(2) -0.0140(18) 0.026(2)
F11 0.063(3) 0.068(3) 0.142(5) -0.060(3) -0.035(3) 0.030(2)
F12 0.044(2) 0.095(3) 0.110(4) 0.049(3) 0.035(3) 0.016(2)
F13 0.0415(18) 0.161(5) 0.082(3) -0.006(3) -0.0093(17) -0.022(2)
F14 0.065(2) 0.080(3) 0.089(3) 0.022(2) 0.0323(19) -0.0091(18)
F15 0.057(2) 0.083(3) 0.128(4) -0.043(3) 0.035(2) 0.0054(18)
F16 0.090(3) 0.065(2) 0.075(3) -0.0227(19) 0.024(2) -0.044(2)
F17 0.082(3) 0.123(3) 0.075(3) -0.038(2) 0.003(2) -0.054(3)
F18 0.110(3) 0.047(2) 0.137(5) -0.032(3) -0.012(3) -0.012(2)
F1A 0.057(4) 0.117(6) 0.126(6) 0.007(5) -0.031(4) -0.016(4)
F2A 0.082(5) 0.137(7) 0.076(5) 0.019(5) -0.029(4) 0.009(5)
F3A 0.094(5) 0.089(5) 0.106(6) -0.016(4) -0.069(4) 0.016(4)
F4A 0.086(6) 0.054(5) 0.112(7) -0.033(5) -0.011(5) -0.037(4)
F5A 0.090(6) 0.057(5) 0.098(7) -0.019(5) 0.008(6) -0.007(5)
F6A 0.131(8) 0.059(5) 0.096(6) 0.006(5) -0.011(6) 0.000(6)
F10A 0.050(4) 0.088(5) 0.064(5) -0.029(4) 0.001(4) 0.032(4)
F11A 0.048(4) 0.092(6) 0.107(6) -0.042(5) -0.017(5) 0.006(4)
F12A 0.073(5) 0.063(5) 0.110(6) 0.033(5) 0.036(5) 0.022(4)
F13A 0.084(7) 0.110(8) 0.090(8) -0.004(7) 0.015(6) -0.024(7)
F14A 0.056(7) 0.084(7) 0.095(8) -0.012(7) 0.015(6) 0.004(6)
F15A 0.040(6) 0.076(7) 0.079(7) -0.010(6) 0.012(6) -0.002(6)
F16A 0.110(7) 0.074(7) 0.078(7) -0.039(5) 0.019(6) -0.022(6)
F17A 0.107(7) 0.075(6) 0.103(7) -0.012(5) 0.000(6) -0.054(5)
F18A 0.124(8) 0.118(7) 0.130(8) -0.024(7) -0.012(7) -0.037(6)
Cl1 0.258(6) 0.237(4) 0.263(6) -0.042(5) -0.029(5) -0.059(5)
Cl2 0.132(3) 0.116(2) 0.209(4) 0.014(3) -0.041(3) -0.027(2)
C90 0.187(4) 0.178(4) 0.187(5) -0.009(3) -0.019(3) -0.043(3)
Cl1A 0.258(6) 0.237(4) 0.263(6) -0.042(5) -0.029(5) -0.059(5)
Cl2A 0.132(3) 0.116(2) 0.209(4) 0.014(3) -0.041(3) -0.027(2)
C90A 0.187(4) 0.178(4) 0.187(5) -0.009(3) -0.019(3) -0.043(3)

loop_
_atom_type_symbol
_atom_type_description
_atom_type_scat_dispersion_real
_atom_type_scat_dispersion_imag
_atom_type_scat_source
C C 0.0181 0.0091 'International Tables Vol C Tables 4.2.6.8 and 6.1.1.4'
H H 0.0000 0.0000 'International Tables Vol C Tables 4.2.6.8 and 6.1.1.4'
B B 0.0090 0.0039 'International Tables Vol C Tables 4.2.6.8 and 6.1.1.4'
Cl Cl 0.3639 0.7018 'International Tables Vol C Tables 4.2.6.8 and 6.1.1.4'
F F 0.0727 0.0534 'International Tables Vol C Tables 4.2.6.8 and 6.1.1.4'
Ir Ir -4.7710 6.5667 'International Tables Vol C Tables 4.2.6.8 and 6.1.1.4'
N N 0.0311 0.0180 'International Tables Vol C Tables 4.2.6.8 and 6.1.1.4'
O O 0.0492 0.0322 'International Tables Vol C Tables 4.2.6.8 and 6.1.1.4'
P P 0.2955 0.4335 'International Tables Vol C Tables 4.2.6.8 and 6.1.1.4'

loop_
_exptl_crystal_face_index_h
_exptl_crystal_face_index_k
_exptl_crystal_face_index_l
_exptl_crystal_face_perp_dist
4 -8 -1 0.0735
8 7 1 0.0425
-5 7 1 0.0382
-8 -7 -1 0.0574
0 -10 -2 0.0893
-1 -1 -12 0.1316
0 10 0 0.0640
1 1 12 0.1354

loop_
_geom_angle_atom_site_label_1
_geom_angle_atom_site_label_2
_geom_angle_atom_site_label_3
_geom_angle
_geom_angle_site_symmetry_1
_geom_angle_site_symmetry_3
_geom_angle_publ_flag
P2 Ir1 P3 160.17(3) . . ?
N20 Ir1 P2 80.35(8) . . ?
N20 Ir1 P3 79.84(8) . . ?
C4 Ir1 P2 93.48(10) . . ?
C4 Ir1 P3 88.44(10) . . ?
C4 Ir1 N20 93.37(12) . . ?
C4 Ir1 C15 81.48(13) . . ?
C15 Ir1 P2 102.08(9) . . ?
C15 Ir1 P3 97.72(9) . . ?
C15 Ir1 N20 174.40(11) . . ?
O26 P2 Ir1 101.52(10) . . ?
O26 P2 C28 100.39(15) . . ?
O26 P2 C38 109.24(17) . . ?
O26 P2 C38A 95.2(2) . . ?
C28 P2 Ir1 120.93(12) . . ?
C28 P2 C38A 109.3(3) . . ?
C38 P2 Ir1 120.01(14) . . ?
C38 P2 C28 102.7(2) . . ?
C38A P2 Ir1 122.3(3) . . ?
O27 P3 Ir1 100.57(9) . . ?
O27 P3 C48 100.56(14) . . ?
O27 P3 C58 99.76(14) . . ?
C48 P3 Ir1 117.66(12) . . ?
C58 P3 Ir1 120.12(11) . . ?
C58 P3 C48 112.82(16) . . ?
C21 O26 P2 120.7(2) . . ?
C25 O27 P3 121.1(2) . . ?
C21 N20 Ir1 120.2(2) . . ?
C21 N20 C25 119.2(3) . . ?
C25 N20 Ir1 120.1(2) . . ?
C5 C4 Ir1 125.5(3) . . ?
C5 C4 C9 120.4(3) . . ?
C9 C4 Ir1 114.2(2) . . ?
C4 C5 H5 120.3 . . ?
C6 C5 C4 119.4(3) . . ?
C6 C5 H5 120.3 . . ?
C5 C6 H6 119.7 . . ?
C7 C6 C5 120.7(3) . . ?
C7 C6 H6 119.7 . . ?
C6 C7 H7 120.2 . . ?
C6 C7 C8 119.7(3) . . ?
C8 C7 H7 120.2 . . ?
C7 C8 H8 119.4 . . ?
C9 C8 C7 121.1(3) . . ?
C9 C8 H8 119.4 . . ?
C4 C9 C10 115.2(3) . . ?
C8 C9 C4 118.6(3) . . ?
C8 C9 C10 126.0(3) . . ?
C11 C10 C9 124.9(3) . . ?
C11 C10 C15 120.3(3) . . ?
C15 C10 C9 114.8(3) . . ?
C10 C11 H11 120.0 . . ?
C12 C11 C10 120.0(3) . . ?
C12 C11 H11 120.0 . . ?
C11 C12 H12 120.0 . . ?
C13 C12 C11 120.1(3) . . ?
C13 C12 H12 120.0 . . ?
C12 C13 H13 119.7 . . ?
C12 C13 C14 120.5(3) . . ?
C14 C13 H13 119.7 . . ?
C13 C14 H14 119.8 . . ?
C13 C14 C15 120.4(3) . . ?
C15 C14 H14 119.8 . . ?
C10 C15 Ir1 113.5(2) . . ?
C14 C15 Ir1 127.8(3) . . ?
C14 C15 C10 118.7(3) . . ?
O26 C21 C22 120.9(3) . . ?
N20 C21 O26 116.8(3) . . ?
N20 C21 C22 122.3(4) . . ?
C21 C22 H22 121.2 . . ?
C21 C22 C23 117.6(4) . . ?
C23 C22 H22 121.2 . . ?
C22 C23 H23 119.4 . . ?
C24 C23 C22 121.2(3) . . ?
C24 C23 H23 119.4 . . ?
C23 C24 H24 121.5 . . ?
C25 C24 C23 117.1(4) . . ?
C25 C24 H24 121.5 . . ?
O27 C25 C24 120.2(3) . . ?
N20 C25 O27 117.3(3) . . ?
N20 C25 C24 122.5(3) . . ?
C29 C28 P2 123.8(3) . . ?
C33 C28 P2 118.6(3) . . ?
C33 C28 C29 117.6(3) . . ?
C28 C29 C34 121.7(3) . . ?
C30 C29 C28 120.2(4) . . ?
C30 C29 C34 118.1(3) . . ?
C29 C30 H30 119.8 . . ?
C31 C30 C29 120.4(4) . . ?
C31 C30 H30 119.8 . . ?
C30 C31 H31 120.1 . . ?
C32 C31 C30 119.9(4) . . ?
C32 C31 H31 120.1 . . ?
C31 C32 H32 119.7 . . ?
C31 C32 C33 120.6(4) . . ?
C33 C32 H32 119.7 . . ?
C28 C33 H33 119.4 . . ?
C32 C33 C28 121.3(4) . . ?
C32 C33 H33 119.4 . . ?
F35 C34 C29 112.9(3) . . ?
F36 C34 F35 102.9(3) . . ?
F36 C34 C29 112.4(4) . . ?
F37 C34 F35 108.1(4) . . ?
F37 C34 F36 106.2(3) . . ?
F37 C34 C29 113.6(4) . . ?
C49 C48 P3 127.3(3) . . ?
C53 C48 P3 113.9(3) . . ?
C53 C48 C49 118.6(3) . . ?
C48 C49 C54 124.7(4) . . ?
C50 C49 C48 118.9(4) . . ?
C50 C49 C54 116.3(4) . . ?
C49 C50 H50 119.2 . . ?
C49 C50 C51 121.6(4) . . ?
C51 C50 H50 119.2 . . ?
C50 C51 H51 120.0 . . ?
C52 C51 C50 120.0(4) . . ?
C52 C51 H51 120.0 . . ?
C51 C52 H52 120.3 . . ?
C51 C52 C53 119.4(4) . . ?
C53 C52 H52 120.3 . . ?
C48 C53 H53 119.3 . . ?
C52 C53 C48 121.5(3) . . ?
C52 C53 H53 119.3 . . ?
F55 C54 F56 107.0(4) . . ?
F55 C54 F57 107.0(4) . . ?
F55 C54 C49 112.0(4) . . ?
F56 C54 F57 106.1(4) . . ?
F56 C54 C49 113.5(3) . . ?
F57 C54 C49 111.0(4) . . ?
C59 C58 P3 126.0(3) . . ?
C63 C58 P3 115.6(3) . . ?
C63 C58 C59 118.0(3) . . ?
C58 C59 C64 122.6(3) . . ?
C60 C59 C58 119.8(3) . . ?
C60 C59 C64 117.5(3) . . ?
C59 C60 H60 119.5 . . ?
C61 C60 C59 120.9(4) . . ?
C61 C60 H60 119.5 . . ?
C60 C61 H61 120.2 . . ?
C62 C61 C60 119.5(4) . . ?
C62 C61 H61 120.2 . . ?
C61 C62 H62 119.9 . . ?
C63 C62 C61 120.2(4) . . ?
C63 C62 H62 119.9 . . ?
C58 C63 H63 119.3 . . ?
C62 C63 C58 121.5(4) . . ?
C62 C63 H63 119.3 . . ?
F65 C64 F67 105.8(3) . . ?
F65 C64 C59 112.7(3) . . ?
F66 C64 F65 106.7(3) . . ?
F66 C64 F67 106.5(3) . . ?
F66 C64 C59 112.6(3) . . ?
F67 C64 C59 112.0(3) . . ?
C38 C39 C40 120.0 . . ?
C38 C39 C44 123.0(3) . . ?
C40 C39 C44 117.0(3) . . ?
C39 C38 P2 129.8(2) . . ?
C39 C38 C43 120.0 . . ?
C43 C38 P2 110.1(2) . . ?
C38 C43 H43 120.0 . . ?
C42 C43 C38 120.0 . . ?
C42 C43 H43 120.0 . . ?
C43 C42 H42 120.0 . . ?
C43 C42 C41 120.0 . . ?
C41 C42 H42 120.0 . . ?
C42 C41 H41 120.0 . . ?
C40 C41 C42 120.0 . . ?
C40 C41 H41 120.0 . . ?
C39 C40 H40 120.0 . . ?
C41 C40 C39 120.0 . . ?
C41 C40 H40 120.0 . . ?
F45 C44 F46 106.3(6) . . ?
F45 C44 F47 106.7(5) . . ?
F45 C44 C39 112.1(5) . . ?
F46 C44 C39 113.1(5) . . ?
F47 C44 F46 105.6(5) . . ?
F47 C44 C39 112.5(5) . . ?
C40A C39A C38A 120.0 . . ?
C40A C39A C44A 113.9(5) . . ?
C38A C39A C44A 125.9(5) . . ?
C39A C40A H40A 120.0 . . ?
C41A C40A C39A 120.0 . . ?
C41A C40A H40A 120.0 . . ?
C40A C41A H41A 120.0 . . ?
C42A C41A C40A 120.0 . . ?
C42A C41A H41A 120.0 . . ?
C41A C42A H42A 120.0 . . ?
C43A C42A C41A 120.0 . . ?
C43A C42A H42A 120.0 . . ?
C42A C43A H43A 120.0 . . ?
C42A C43A C38A 120.0 . . ?
C38A C43A H43A 120.0 . . ?
C39A C38A P2 123.0(4) . . ?
C43A C38A P2 116.8(4) . . ?
C43A C38A C39A 120.0 . . ?
F45A C44A C39A 111.9(6) . . ?
F46A C44A F45A 106.9(6) . . ?
F46A C44A F47A 106.2(6) . . ?
F46A C44A C39A 112.6(6) . . ?
F47A C44A F45A 106.6(6) . . ?
F47A C44A C39A 112.3(6) . . ?
C202 C201 B200 121.9(3) . . ?
C206 C201 C202 115.9(3) . . ?
C206 C201 B200 121.5(3) . . ?
C201 C202 H202 119.1 . . ?
C203 C202 C201 121.8(4) . . ?
C203 C202 H202 119.1 . . ?
C202 C203 C207 119.5(4) . . ?
C204 C203 C202 120.9(4) . . ?
C204 C203 C207 119.5(3) . . ?
C203 C204 H204 120.8 . . ?
C205 C204 C203 118.4(4) . . ?
C205 C204 H204 120.8 . . ?
C204 C205 C208 120.1(3) . . ?
C206 C205 C204 120.4(4) . . ?
C206 C205 C208 119.5(4) . . ?
C201 C206 H206 118.7 . . ?
C205 C206 C201 122.6(3) . . ?
C205 C206 H206 118.7 . . ?
F1 C207 C203 114.0(4) . . ?
F1 C207 F2 111.5(5) . . ?
F1 C207 F3 105.6(5) . . ?
F2 C207 C203 110.9(4) . . ?
F2 C207 F3 104.7(5) . . ?
F3 C207 C203 109.6(4) . . ?
F1A C207 C203 115.8(5) . . ?
F1A C207 F2A 106.8(5) . . ?
F1A C207 F3A 102.1(5) . . ?
F2A C207 C203 114.3(5) . . ?
F2A C207 F3A 103.0(5) . . ?
F3A C207 C203 113.4(4) . . ?
F4 C208 C205 114.1(4) . . ?
F4 C208 F5 106.9(4) . . ?
F4 C208 F6 106.5(5) . . ?
F5 C208 C205 111.7(4) . . ?
F5 C208 F6 104.9(4) . . ?
F6 C208 C205 112.2(4) . . ?
F4A C208 C205 111.9(5) . . ?
F4A C208 F5A 107.3(6) . . ?
F4A C208 F6A 107.0(6) . . ?
F5A C208 C205 112.8(5) . . ?
F5A C208 F6A 105.7(6) . . ?
F6A C208 C205 111.8(5) . . ?
C210 C209 B200 120.4(3) . . ?
C214 C209 C210 115.5(3) . . ?
C214 C209 B200 123.4(3) . . ?
C209 C210 H210 118.8 . . ?
C211 C210 C209 122.3(3) . . ?
C211 C210 H210 118.8 . . ?
C210 C211 C215 118.5(3) . . ?
C212 C211 C210 121.2(3) . . ?
C212 C211 C215 120.3(3) . . ?
C211 C212 H212 121.2 . . ?
C211 C212 C213 117.5(3) . . ?
C213 C212 H212 121.2 . . ?
C212 C213 C216 119.5(3) . . ?
C214 C213 C212 121.1(3) . . ?
C214 C213 C216 119.3(3) . . ?
C209 C214 H214 118.8 . . ?
C213 C214 C209 122.4(3) . . ?
C213 C214 H214 118.8 . . ?
F7 C215 C211 111.7(3) . . ?
F8 C215 F7 105.2(3) . . ?
F8 C215 C211 112.0(3) . . ?
F9 C215 F7 107.1(3) . . ?
F9 C215 F8 106.4(3) . . ?
F9 C215 C211 113.8(3) . . ?
F10 C216 C213 110.2(3) . . ?
F11 C216 C213 114.2(3) . . ?
F11 C216 F10 102.6(4) . . ?
F11 C216 F12 112.2(4) . . ?
F12 C216 C213 114.5(3) . . ?
F12 C216 F10 101.6(4) . . ?
F10A C216 C213 109.8(4) . . ?
F11A C216 C213 115.4(4) . . ?
F11A C216 F10A 101.7(5) . . ?
F11A C216 F12A 110.0(5) . . ?
F12A C216 C213 115.9(4) . . ?
F12A C216 F10A 102.3(5) . . ?
C218 C217 B200 121.8(3) . . ?
C222 C217 C218 115.8(3) . . ?
C222 C217 B200 122.0(3) . . ?
C217 C218 H218 119.1 . . ?
C217 C218 C219 121.7(3) . . ?
C219 C218 H218 119.1 . . ?
C218 C219 C223 119.2(3) . . ?
C220 C219 C218 121.1(3) . . ?
C220 C219 C223 119.7(3) . . ?
C219 C220 H220 120.7 . . ?
C219 C220 C221 118.5(3) . . ?
C221 C220 H220 120.7 . . ?
C220 C221 C222 120.6(4) . . ?
C220 C221 C224 119.0(3) . . ?
C222 C221 C224 120.4(3) . . ?
C217 C222 C221 122.3(3) . . ?
C217 C222 H222 118.8 . . ?
C221 C222 H222 118.8 . . ?
F13 C223 C219 113.4(3) . . ?
F13 C223 F14 108.9(4) . . ?
F13 C223 F15 106.9(4) . . ?
F14 C223 C219 111.3(3) . . ?
F14 C223 F15 103.5(4) . . ?
F15 C223 C219 112.3(3) . . ?
F13A C223 C219 115.1(6) . . ?
F13A C223 F14A 106.3(6) . . ?
F13A C223 F15A 105.7(6) . . ?
F14A C223 C219 112.7(5) . . ?
F14A C223 F15A 103.4(6) . . ?
F15A C223 C219 112.7(5) . . ?
F16 C224 C221 116.2(3) . . ?
F16 C224 F17 98.7(4) . . ?
F17 C224 C221 108.6(4) . . ?
F18 C224 C221 115.0(4) . . ?
F18 C224 F16 113.4(5) . . ?
F18 C224 F17 102.5(4) . . ?
F16A C224 C221 115.3(6) . . ?
F16A C224 F17A 100.4(6) . . ?
F17A C224 C221 104.8(5) . . ?
F18A C224 C221 118.4(6) . . ?
F18A C224 F16A 111.8(6) . . ?
F18A C224 F17A 103.3(6) . . ?
C226 C225 B200 121.9(3) . . ?
C230 C225 C226 115.5(3) . . ?
C230 C225 B200 122.4(3) . . ?
C225 C226 H226 118.9 . . ?
C227 C226 C225 122.3(3) . . ?
C227 C226 H226 118.9 . . ?
C226 C227 C231 118.7(4) . . ?
C228 C227 C226 120.7(4) . . ?
C228 C227 C231 120.6(3) . . ?
C227 C228 H228 120.8 . . ?
C227 C228 C229 118.5(3) . . ?
C229 C228 H228 120.8 . . ?
C228 C229 C230 120.6(4) . . ?
C228 C229 C232 120.7(3) . . ?
C230 C229 C232 118.7(4) . . ?
C225 C230 H230 118.8 . . ?
C229 C230 C225 122.4(3) . . ?
C229 C230 H230 118.8 . . ?
F19 C231 C227 112.4(4) . . ?
F20 C231 F19 101.5(5) . . ?
F20 C231 C227 113.7(3) . . ?
F21 C231 F19 104.3(4) . . ?
F21 C231 F20 108.7(4) . . ?
F21 C231 C227 115.1(4) . . ?
F22 C232 F23 106.0(4) . . ?
F22 C232 F24 106.4(4) . . ?
F22 C232 C229 112.3(3) . . ?
F23 C232 C229 112.6(3) . . ?
F24 C232 F23 105.8(3) . . ?
F24 C232 C229 113.2(4) . . ?
C201 B200 C209 102.0(2) . . ?
C217 B200 C201 113.1(3) . . ?
C217 B200 C209 112.5(3) . . ?
C225 B200 C201 112.2(3) . . ?
C225 B200 C209 112.7(3) . . ?
C225 B200 C217 104.6(2) . . ?
Cl1 C90 H90A 113.9 . . ?
Cl1 C90 H90B 113.9 . . ?
Cl2 C90 Cl1 88.5(10) . . ?
Cl2 C90 H90A 113.9 . . ?
Cl2 C90 H90B 113.9 . . ?
H90A C90 H90B 111.1 . . ?
Cl1A C90A Cl2A 99.4(14) . . ?
Cl1A C90A H90C 111.9 . . ?
Cl1A C90A H90D 111.9 . . ?
Cl2A C90A H90C 111.9 . . ?
Cl2A C90A H90D 111.9 . . ?
H90C C90A H90D 109.6 . . ?

loop_
_geom_bond_atom_site_label_1
_geom_bond_atom_site_label_2
_geom_bond_distance
_geom_bond_site_symmetry_2
_geom_bond_publ_flag
Ir1 P2 2.2795(9) . ?
Ir1 P3 2.3075(8) . ?
Ir1 N20 2.109(3) . ?
Ir1 C4 2.026(3) . ?
Ir1 C15 2.056(3) . ?
P2 O26 1.663(3) . ?
P2 C28 1.828(4) . ?
P2 C38 1.828(3) . ?
P2 C38A 1.861(5) . ?
P3 O27 1.667(2) . ?
P3 C48 1.822(4) . ?
P3 C58 1.821(3) . ?
F35 C34 1.360(5) . ?
F36 C34 1.355(5) . ?
F37 C34 1.327(5) . ?
F55 C54 1.330(6) . ?
F56 C54 1.334(5) . ?
F57 C54 1.339(5) . ?
F65 C64 1.333(4) . ?
F66 C64 1.331(4) . ?
F67 C64 1.345(5) . ?
O26 C21 1.367(5) . ?
O27 C25 1.349(4) . ?
N20 C21 1.339(5) . ?
N20 C25 1.342(5) . ?
C4 C5 1.392(5) . ?
C4 C9 1.413(5) . ?
C5 H5 0.9500 . ?
C5 C6 1.390(5) . ?
C6 H6 0.9500 . ?
C6 C7 1.385(6) . ?
C7 H7 0.9500 . ?
C7 C8 1.387(6) . ?
C8 H8 0.9500 . ?
C8 C9 1.385(5) . ?
C9 C10 1.469(5) . ?
C10 C11 1.388(5) . ?
C10 C15 1.412(5) . ?
C11 H11 0.9500 . ?
C11 C12 1.385(5) . ?
C12 H12 0.9500 . ?
C12 C13 1.383(6) . ?
C13 H13 0.9500 . ?
C13 C14 1.386(5) . ?
C14 H14 0.9500 . ?
C14 C15 1.392(5) . ?
C21 C22 1.369(5) . ?
C22 H22 0.9500 . ?
C22 C23 1.385(6) . ?
C23 H23 0.9500 . ?
C23 C24 1.381(6) . ?
C24 H24 0.9500 . ?
C24 C25 1.378(5) . ?
C28 C29 1.409(5) . ?
C28 C33 1.390(5) . ?
C29 C30 1.389(5) . ?
C29 C34 1.496(6) . ?
C30 H30 0.9500 . ?
C30 C31 1.385(6) . ?
C31 H31 0.9500 . ?
C31 C32 1.356(6) . ?
C32 H32 0.9500 . ?
C32 C33 1.388(6) . ?
C33 H33 0.9500 . ?
C48 C49 1.413(5) . ?
C48 C53 1.398(5) . ?
C49 C50 1.380(6) . ?
C49 C54 1.510(6) . ?
C50 H50 0.9500 . ?
C50 C51 1.383(7) . ?
C51 H51 0.9500 . ?
C51 C52 1.379(6) . ?
C52 H52 0.9500 . ?
C52 C53 1.383(5) . ?
C53 H53 0.9500 . ?
C58 C59 1.410(5) . ?
C58 C63 1.388(5) . ?
C59 C60 1.384(5) . ?
C59 C64 1.502(5) . ?
C60 H60 0.9500 . ?
C60 C61 1.381(6) . ?
C61 H61 0.9500 . ?
C61 C62 1.378(6) . ?
C62 H62 0.9500 . ?
C62 C63 1.377(6) . ?
C63 H63 0.9500 . ?
F45 C44 1.336(6) . ?
F46 C44 1.344(6) . ?
F47 C44 1.340(6) . ?
C39 C38 1.3900 . ?
C39 C40 1.3900 . ?
C39 C44 1.523(8) . ?
C38 C43 1.3900 . ?
C43 H43 0.9500 . ?
C43 C42 1.3900 . ?
C42 H42 0.9500 . ?
C42 C41 1.3900 . ?
C41 H41 0.9500 . ?
C41 C40 1.3900 . ?
C40 H40 0.9500 . ?
F45A C44A 1.338(7) . ?
F46A C44A 1.327(7) . ?
F47A C44A 1.337(7) . ?
C39A C40A 1.3900 . ?
C39A C38A 1.3900 . ?
C39A C44A 1.517(10) . ?
C40A H40A 0.9500 . ?
C40A C41A 1.3900 . ?
C41A H41A 0.9500 . ?
C41A C42A 1.3900 . ?
C42A H42A 0.9500 . ?
C42A C43A 1.3900 . ?
C43A H43A 0.9500 . ?
C43A C38A 1.3900 . ?
F7 C215 1.344(4) . ?
F8 C215 1.343(4) . ?
F9 C215 1.332(4) . ?
F19 C231 1.333(6) . ?
F20 C231 1.294(5) . ?
F21 C231 1.284(5) . ?
F22 C232 1.329(5) . ?
F23 C232 1.334(5) . ?
F24 C232 1.330(5) . ?
C201 C202 1.402(5) . ?
C201 C206 1.398(5) . ?
C201 B200 1.640(5) . ?
C202 H202 0.9500 . ?
C202 C203 1.386(5) . ?
C203 C204 1.385(6) . ?
C203 C207 1.498(6) . ?
C204 H204 0.9500 . ?
C204 C205 1.385(6) . ?
C205 C206 1.383(5) . ?
C205 C208 1.503(6) . ?
C206 H206 0.9500 . ?
C207 F1 1.283(6) . ?
C207 F2 1.293(6) . ?
C207 F3 1.346(5) . ?
C207 F1A 1.306(6) . ?
C207 F2A 1.310(6) . ?
C207 F3A 1.357(6) . ?
C208 F4 1.304(5) . ?
C208 F5 1.329(5) . ?
C208 F6 1.334(5) . ?
C208 F4A 1.312(6) . ?
C208 F5A 1.318(6) . ?
C208 F6A 1.324(6) . ?
C209 C210 1.401(4) . ?
C209 C214 1.397(4) . ?
C209 B200 1.643(5) . ?
C210 H210 0.9500 . ?
C210 C211 1.388(5) . ?
C211 C212 1.384(5) . ?
C211 C215 1.493(4) . ?
C212 H212 0.9500 . ?
C212 C213 1.389(5) . ?
C213 C214 1.388(5) . ?
C213 C216 1.496(5) . ?
C214 H214 0.9500 . ?
C216 F10 1.371(5) . ?
C216 F11 1.287(5) . ?
C216 F12 1.288(5) . ?
C216 F10A 1.381(6) . ?
C216 F11A 1.282(6) . ?
C216 F12A 1.285(6) . ?
C217 C218 1.397(5) . ?
C217 C222 1.394(5) . ?
C217 B200 1.637(5) . ?
C218 H218 0.9500 . ?
C218 C219 1.401(5) . ?
C219 C220 1.366(6) . ?
C219 C223 1.494(6) . ?
C220 H220 0.9500 . ?
C220 C221 1.380(6) . ?
C221 C222 1.394(5) . ?
C221 C224 1.481(6) . ?
C222 H222 0.9500 . ?
C223 F13 1.293(5) . ?
C223 F14 1.328(5) . ?
C223 F15 1.336(5) . ?
C223 F13A 1.303(6) . ?
C223 F14A 1.329(6) . ?
C223 F15A 1.340(7) . ?
C224 F16 1.311(5) . ?
C224 F17 1.428(5) . ?
C224 F18 1.306(5) . ?
C224 F16A 1.316(6) . ?
C224 F17A 1.432(7) . ?
C224 F18A 1.285(7) . ?
C225 C226 1.400(5) . ?
C225 C230 1.399(5) . ?
C225 B200 1.631(5) . ?
C226 H226 0.9500 . ?
C226 C227 1.397(5) . ?
C227 C228 1.376(6) . ?
C227 C231 1.489(6) . ?
C228 H228 0.9500 . ?
C228 C229 1.386(6) . ?
C229 C230 1.391(5) . ?
C229 C232 1.491(6) . ?
C230 H230 0.9500 . ?
Cl1 C90 1.978(16) . ?
Cl2 C90 1.951(15) . ?
C90 H90A 0.9900 . ?
C90 H90B 0.9900 . ?
Cl1A C90A 1.938(16) . ?
Cl2A C90A 1.945(15) . ?
C90A H90C 0.9900 . ?
C90A H90D 0.9900 . ?

loop_
_geom_torsion_atom_site_label_1
_geom_torsion_atom_site_label_2
_geom_torsion_atom_site_label_3
_geom_torsion_atom_site_label_4
_geom_torsion
_geom_torsion_site_symmetry_1
_geom_torsion_site_symmetry_2
_geom_torsion_site_symmetry_3
_geom_torsion_site_symmetry_4
_geom_torsion_publ_flag
Ir1 P2 O26 C21 -6.8(3) . . . . ?
Ir1 P2 C28 C29 -32.7(4) . . . . ?
Ir1 P2 C28 C33 145.8(3) . . . . ?
Ir1 P2 C38 C39 135.4(3) . . . . ?
Ir1 P2 C38 C43 -47.2(3) . . . . ?
Ir1 P2 C38A C39A -74.8(5) . . . . ?
Ir1 P2 C38A C43A 100.0(4) . . . . ?
Ir1 P3 O27 C25 -9.9(3) . . . . ?
Ir1 P3 C48 C49 145.6(3) . . . . ?
Ir1 P3 C48 C53 -29.2(3) . . . . ?
Ir1 P3 C58 C59 92.8(3) . . . . ?
Ir1 P3 C58 C63 -81.1(3) . . . . ?
Ir1 N20 C21 O26 -5.1(4) . . . . ?
Ir1 N20 C21 C22 174.1(3) . . . . ?
Ir1 N20 C25 O27 4.1(4) . . . . ?
Ir1 N20 C25 C24 -174.2(2) . . . . ?
Ir1 C4 C5 C6 -177.2(3) . . . . ?
Ir1 C4 C9 C8 176.6(3) . . . . ?
Ir1 C4 C9 C10 -6.7(4) . . . . ?
P2 O26 C21 N20 8.3(4) . . . . ?
P2 O26 C21 C22 -170.9(3) . . . . ?
P2 C28 C29 C30 -179.9(3) . . . . ?
P2 C28 C29 C34 -1.9(5) . . . . ?
P2 C28 C33 C32 -179.9(3) . . . . ?
P2 C38 C43 C42 -177.7(3) . . . . ?
P3 O27 C25 N20 5.0(4) . . . . ?
P3 O27 C25 C24 -176.7(2) . . . . ?
P3 C48 C49 C50 -173.6(3) . . . . ?
P3 C48 C49 C54 3.6(6) . . . . ?
P3 C48 C53 C52 175.1(3) . . . . ?
P3 C58 C59 C60 -174.0(3) . . . . ?
P3 C58 C59 C64 8.5(5) . . . . ?
P3 C58 C63 C62 173.9(4) . . . . ?
O26 P2 C28 C29 77.6(3) . . . . ?
O26 P2 C28 C33 -104.0(3) . . . . ?
O26 P2 C38 C39 18.9(4) . . . . ?
O26 P2 C38 C43 -163.7(2) . . . . ?
O26 P2 C38A C39A 178.1(5) . . . . ?
O26 P2 C38A C43A -7.2(4) . . . . ?
O26 C21 C22 C23 178.3(3) . . . . ?
O27 P3 C48 C49 37.6(4) . . . . ?
O27 P3 C48 C53 -137.2(3) . . . . ?
O27 P3 C58 C59 -158.9(3) . . . . ?
O27 P3 C58 C63 27.3(3) . . . . ?
N20 C21 C22 C23 -0.9(6) . . . . ?
C4 C5 C6 C7 0.1(7) . . . . ?
C4 C9 C10 C11 -177.0(3) . . . . ?
C4 C9 C10 C15 0.3(4) . . . . ?
C5 C4 C9 C8 -3.0(5) . . . . ?
C5 C4 C9 C10 173.6(3) . . . . ?
C5 C6 C7 C8 -1.9(7) . . . . ?
C6 C7 C8 C9 1.3(7) . . . . ?
C7 C8 C9 C4 1.2(6) . . . . ?
C7 C8 C9 C10 -175.0(4) . . . . ?
C8 C9 C10 C11 -0.6(6) . . . . ?
C8 C9 C10 C15 176.6(3) . . . . ?
C9 C4 C5 C6 2.4(6) . . . . ?
C9 C10 C11 C12 176.3(3) . . . . ?
C9 C10 C15 Ir1 6.2(4) . . . . ?
C9 C10 C15 C14 -175.6(3) . . . . ?
C10 C11 C12 C13 -0.5(6) . . . . ?
C11 C10 C15 Ir1 -176.4(3) . . . . ?
C11 C10 C15 C14 1.8(5) . . . . ?
C11 C12 C13 C14 0.8(6) . . . . ?
C12 C13 C14 C15 0.2(6) . . . . ?
C13 C14 C15 Ir1 176.4(3) . . . . ?
C13 C14 C15 C10 -1.5(5) . . . . ?
C15 C10 C11 C12 -0.8(5) . . . . ?
C21 N20 C25 O27 176.4(3) . . . . ?
C21 N20 C25 C24 -1.9(5) . . . . ?
C21 C22 C23 C24 -0.1(6) . . . . ?
C22 C23 C24 C25 0.0(5) . . . . ?
C23 C24 C25 O27 -177.2(3) . . . . ?
C23 C24 C25 N20 1.0(5) . . . . ?
C25 N20 C21 O26 -177.4(3) . . . . ?
C25 N20 C21 C22 1.8(5) . . . . ?
C28 P2 O26 C21 -131.6(3) . . . . ?
C28 P2 C38 C39 -87.0(3) . . . . ?
C28 P2 C38 C43 90.4(2) . . . . ?
C28 P2 C38A C39A 75.1(5) . . . . ?
C28 P2 C38A C43A -110.1(4) . . . . ?
C28 C29 C30 C31 -0.6(6) . . . . ?
C28 C29 C34 F35 56.9(5) . . . . ?
C28 C29 C34 F36 -59.0(5) . . . . ?
C28 C29 C34 F37 -179.6(4) . . . . ?
C29 C28 C33 C32 -1.3(6) . . . . ?
C29 C30 C31 C32 -0.7(7) . . . . ?
C30 C29 C34 F35 -125.0(4) . . . . ?
C30 C29 C34 F36 119.1(4) . . . . ?
C30 C29 C34 F37 -1.5(6) . . . . ?
C30 C31 C32 C33 1.0(7) . . . . ?
C31 C32 C33 C28 0.0(7) . . . . ?
C33 C28 C29 C30 1.6(5) . . . . ?
C33 C28 C29 C34 179.6(4) . . . . ?
C34 C29 C30 C31 -178.7(4) . . . . ?
C48 P3 O27 C25 111.2(3) . . . . ?
C48 P3 C58 C59 -53.0(3) . . . . ?
C48 P3 C58 C63 133.2(3) . . . . ?
C48 C49 C50 C51 -1.1(7) . . . . ?
C48 C49 C54 F55 -89.5(5) . . . . ?
C48 C49 C54 F56 31.8(6) . . . . ?
C48 C49 C54 F57 151.1(4) . . . . ?
C49 C48 C53 C52 -0.2(5) . . . . ?
C49 C50 C51 C52 0.4(8) . . . . ?
C50 C49 C54 F55 87.8(5) . . . . ?
C50 C49 C54 F56 -151.0(4) . . . . ?
C50 C49 C54 F57 -31.6(6) . . . . ?
C50 C51 C52 C53 0.5(7) . . . . ?
C51 C52 C53 C48 -0.6(6) . . . . ?
C53 C48 C49 C50 1.0(6) . . . . ?
C53 C48 C49 C54 178.1(4) . . . . ?
C54 C49 C50 C51 -178.5(5) . . . . ?
C58 P3 O27 C25 -133.2(3) . . . . ?
C58 P3 C48 C49 -67.8(4) . . . . ?
C58 P3 C48 C53 117.4(3) . . . . ?
C58 C59 C60 C61 0.8(6) . . . . ?
C58 C59 C64 F65 -41.3(5) . . . . ?
C58 C59 C64 F66 -162.0(3) . . . . ?
C58 C59 C64 F67 77.9(4) . . . . ?
C59 C58 C63 C62 -0.4(6) . . . . ?
C59 C60 C61 C62 -0.6(7) . . . . ?
C60 C59 C64 F65 141.2(4) . . . . ?
C60 C59 C64 F66 20.5(5) . . . . ?
C60 C59 C64 F67 -99.6(4) . . . . ?
C60 C61 C62 C63 -0.1(8) . . . . ?
C61 C62 C63 C58 0.7(7) . . . . ?
C63 C58 C59 C60 -0.3(5) . . . . ?
C63 C58 C59 C64 -177.8(3) . . . . ?
C64 C59 C60 C61 178.4(4) . . . . ?
C39 C38 C43 C42 0.0 . . . . ?
C38 P2 O26 C21 120.9(3) . . . . ?
C38 P2 C28 C29 -169.8(3) . . . . ?
C38 P2 C28 C33 8.7(3) . . . . ?
C38 C39 C40 C41 0.0 . . . . ?
C38 C39 C44 F45 -72.5(5) . . . . ?
C38 C39 C44 F46 47.7(6) . . . . ?
C38 C39 C44 F47 167.3(4) . . . . ?
C38 C43 C42 C41 0.0 . . . . ?
C43 C42 C41 C40 0.0 . . . . ?
C42 C41 C40 C39 0.0 . . . . ?
C40 C39 C38 P2 177.2(4) . . . . ?
C40 C39 C38 C43 0.0 . . . . ?
C40 C39 C44 F45 110.8(5) . . . . ?
C40 C39 C44 F46 -129.1(4) . . . . ?
C40 C39 C44 F47 -9.5(6) . . . . ?
C44 C39 C38 P2 0.5(5) . . . . ?
C44 C39 C38 C43 -176.7(5) . . . . ?
C44 C39 C40 C41 176.9(4) . . . . ?
C39A C40A C41A C42A 0.0 . . . . ?
C40A C39A C38A P2 174.6(7) . . . . ?
C40A C39A C38A C43A 0.0 . . . . ?
C40A C39A C44A F45A -59.4(7) . . . . ?
C40A C39A C44A F46A -179.8(5) . . . . ?
C40A C39A C44A F47A 60.3(7) . . . . ?
C40A C41A C42A C43A 0.0 . . . . ?
C41A C42A C43A C38A 0.0 . . . . ?
C42A C43A C38A P2 -174.9(7) . . . . ?
C42A C43A C38A C39A 0.0 . . . . ?
C38A P2 O26 C21 117.7(4) . . . . ?
C38A P2 C28 C29 176.9(4) . . . . ?
C38A P2 C28 C33 -4.7(4) . . . . ?
C38A C39A C40A C41A 0.0 . . . . ?
C38A C39A C44A F45A 125.7(7) . . . . ?
C38A C39A C44A F46A 5.4(8) . . . . ?
C38A C39A C44A F47A -114.5(7) . . . . ?
C44A C39A C40A C41A -175.2(6) . . . . ?
C44A C39A C38A P2 -10.8(8) . . . . ?
C44A C39A C38A C43A 174.5(7) . . . . ?
C201 C202 C203 C204 -0.9(6) . . . . ?
C201 C202 C203 C207 177.7(3) . . . . ?
C202 C201 C206 C205 0.2(5) . . . . ?
C202 C201 B200 C209 88.2(3) . . . . ?
C202 C201 B200 C217 -32.9(4) . . . . ?
C202 C201 B200 C225 -151.0(3) . . . . ?
C202 C203 C204 C205 0.9(6) . . . . ?
C202 C203 C207 F1 -46.0(7) . . . . ?
C202 C203 C207 F2 80.7(7) . . . . ?
C202 C203 C207 F3 -164.2(6) . . . . ?
C202 C203 C207 F1A 122.8(7) . . . . ?
C202 C203 C207 F2A -112.5(8) . . . . ?
C202 C203 C207 F3A 5.2(8) . . . . ?
C203 C204 C205 C206 -0.3(6) . . . . ?
C203 C204 C205 C208 179.3(4) . . . . ?
C204 C203 C207 F1 132.6(7) . . . . ?
C204 C203 C207 F2 -100.6(7) . . . . ?
C204 C203 C207 F3 14.5(7) . . . . ?
C204 C203 C207 F1A -58.5(8) . . . . ?
C204 C203 C207 F2A 66.2(8) . . . . ?
C204 C203 C207 F3A -176.1(7) . . . . ?
C204 C205 C206 C201 -0.2(6) . . . . ?
C204 C205 C208 F4 -145.5(5) . . . . ?
C204 C205 C208 F5 93.1(5) . . . . ?
C204 C205 C208 F6 -24.3(7) . . . . ?
C204 C205 C208 F4A 14.0(9) . . . . ?
C204 C205 C208 F5A -107.2(9) . . . . ?
C204 C205 C208 F6A 133.9(10) . . . . ?
C206 C201 C202 C203 0.4(5) . . . . ?
C206 C201 B200 C209 -81.6(3) . . . . ?
C206 C201 B200 C217 157.3(3) . . . . ?
C206 C201 B200 C225 39.3(4) . . . . ?
C206 C205 C208 F4 34.1(6) . . . . ?
C206 C205 C208 F5 -87.2(5) . . . . ?
C206 C205 C208 F6 155.4(6) . . . . ?
C206 C205 C208 F4A -166.3(8) . . . . ?
C206 C205 C208 F5A 72.5(9) . . . . ?
C206 C205 C208 F6A -46.4(10) . . . . ?
C207 C203 C204 C205 -177.8(4) . . . . ?
C208 C205 C206 C201 -179.9(3) . . . . ?
C209 C210 C211 C212 1.6(5) . . . . ?
C209 C210 C211 C215 -177.5(3) . . . . ?
C210 C209 C214 C213 -0.8(5) . . . . ?
C210 C209 B200 C201 -78.3(3) . . . . ?
C210 C209 B200 C217 43.3(4) . . . . ?
C210 C209 B200 C225 161.3(3) . . . . ?
C210 C211 C212 C213 -0.6(5) . . . . ?
C210 C211 C215 F7 47.8(4) . . . . ?
C210 C211 C215 F8 -70.0(4) . . . . ?
C210 C211 C215 F9 169.2(3) . . . . ?
C211 C212 C213 C214 -1.1(5) . . . . ?
C211 C212 C213 C216 -179.4(3) . . . . ?
C212 C211 C215 F7 -131.3(3) . . . . ?
C212 C211 C215 F8 110.9(4) . . . . ?
C212 C211 C215 F9 -9.9(5) . . . . ?
C212 C213 C214 C209 1.8(5) . . . . ?
C212 C213 C216 F10 -138.2(4) . . . . ?
C212 C213 C216 F11 107.0(5) . . . . ?
C212 C213 C216 F12 -24.4(6) . . . . ?
C212 C213 C216 F10A 43.7(6) . . . . ?
C212 C213 C216 F11A -70.5(7) . . . . ?
C212 C213 C216 F12A 158.9(8) . . . . ?
C214 C209 C210 C211 -0.9(5) . . . . ?
C214 C209 B200 C201 91.5(3) . . . . ?
C214 C209 B200 C217 -146.9(3) . . . . ?
C214 C209 B200 C225 -28.9(4) . . . . ?
C214 C213 C216 F10 43.3(5) . . . . ?
C214 C213 C216 F11 -71.5(5) . . . . ?
C214 C213 C216 F12 157.2(5) . . . . ?
C214 C213 C216 F10A -134.7(6) . . . . ?
C214 C213 C216 F11A 111.1(7) . . . . ?
C214 C213 C216 F12A -19.5(8) . . . . ?
C215 C211 C212 C213 178.5(3) . . . . ?
C216 C213 C214 C209 -179.8(3) . . . . ?
C217 C218 C219 C220 0.3(5) . . . . ?
C217 C218 C219 C223 -178.7(3) . . . . ?
C218 C217 C222 C221 -0.8(5) . . . . ?
C218 C217 B200 C201 -37.9(4) . . . . ?
C218 C217 B200 C209 -152.9(3) . . . . ?
C218 C217 B200 C225 84.5(4) . . . . ?
C218 C219 C220 C221 -0.1(6) . . . . ?
C218 C219 C223 F13 58.4(5) . . . . ?
C218 C219 C223 F14 -64.7(5) . . . . ?
C218 C219 C223 F15 179.8(4) . . . . ?
C218 C219 C223 F13A -108.7(11) . . . . ?
C218 C219 C223 F14A 129.2(11) . . . . ?
C218 C219 C223 F15A 12.7(10) . . . . ?
C219 C220 C221 C222 -0.5(6) . . . . ?
C219 C220 C221 C224 -178.5(4) . . . . ?
C220 C219 C223 F13 -120.6(5) . . . . ?
C220 C219 C223 F14 116.3(4) . . . . ?
C220 C219 C223 F15 0.7(5) . . . . ?
C220 C219 C223 F13A 72.3(11) . . . . ?
C220 C219 C223 F14A -49.8(11) . . . . ?
C220 C219 C223 F15A -166.4(10) . . . . ?
C220 C221 C222 C217 1.1(6) . . . . ?
C220 C221 C224 F16 164.4(4) . . . . ?
C220 C221 C224 F17 -85.4(5) . . . . ?
C220 C221 C224 F18 28.7(6) . . . . ?
C220 C221 C224 F16A -5.0(9) . . . . ?
C220 C221 C224 F17A 104.4(7) . . . . ?
C220 C221 C224 F18A -141.2(9) . . . . ?
C222 C217 C218 C219 0.2(5) . . . . ?
C222 C217 B200 C201 149.1(3) . . . . ?
C222 C217 B200 C209 34.1(4) . . . . ?
C222 C217 B200 C225 -88.6(4) . . . . ?
C222 C221 C224 F16 -13.5(6) . . . . ?
C222 C221 C224 F17 96.6(4) . . . . ?
C222 C221 C224 F18 -149.3(5) . . . . ?
C222 C221 C224 F16A 177.0(8) . . . . ?
C222 C221 C224 F17A -73.6(7) . . . . ?
C222 C221 C224 F18A 40.8(9) . . . . ?
C223 C219 C220 C221 178.9(3) . . . . ?
C224 C221 C222 C217 179.0(3) . . . . ?
C225 C226 C227 C228 0.6(5) . . . . ?
C225 C226 C227 C231 179.8(3) . . . . ?
C226 C225 C230 C229 -2.9(5) . . . . ?
C226 C225 B200 C201 33.8(4) . . . . ?
C226 C225 B200 C209 148.2(3) . . . . ?
C226 C225 B200 C217 -89.2(3) . . . . ?
C226 C227 C228 C229 -1.7(5) . . . . ?
C226 C227 C231 F19 -57.5(5) . . . . ?
C226 C227 C231 F20 57.1(6) . . . . ?
C226 C227 C231 F21 -176.6(4) . . . . ?
C227 C228 C229 C230 0.4(5) . . . . ?
C227 C228 C229 C232 -179.9(3) . . . . ?
C228 C227 C231 F19 121.7(5) . . . . ?
C228 C227 C231 F20 -123.7(5) . . . . ?
C228 C227 C231 F21 2.6(6) . . . . ?
C228 C229 C230 C225 2.0(5) . . . . ?
C228 C229 C232 F22 -129.5(4) . . . . ?
C228 C229 C232 F23 110.9(4) . . . . ?
C228 C229 C232 F24 -9.0(5) . . . . ?
C230 C225 C226 C227 1.6(5) . . . . ?
C230 C225 B200 C201 -151.6(3) . . . . ?
C230 C225 B200 C209 -37.2(4) . . . . ?
C230 C225 B200 C217 85.4(4) . . . . ?
C230 C229 C232 F22 50.2(5) . . . . ?
C230 C229 C232 F23 -69.4(5) . . . . ?
C230 C229 C232 F24 170.7(3) . . . . ?
C231 C227 C228 C229 179.1(3) . . . . ?
C232 C229 C230 C225 -177.7(3) . . . . ?
B200 C201 C202 C203 -170.0(3) . . . . ?
B200 C201 C206 C205 170.6(3) . . . . ?
B200 C209 C210 C211 169.7(3) . . . . ?
B200 C209 C214 C213 -171.1(3) . . . . ?
B200 C217 C218 C219 -173.3(3) . . . . ?
B200 C217 C222 C221 172.6(3) . . . . ?
B200 C225 C226 C227 176.5(3) . . . . ?
B200 C225 C230 C229 -177.8(3) . . . . ?

loop_
_exptl_oxdiff_crystal_face_indexfrac_h
_exptl_oxdiff_crystal_face_indexfrac_k
_exptl_oxdiff_crystal_face_indexfrac_l
_exptl_oxdiff_crystal_face_x
_exptl_oxdiff_crystal_face_y
_exptl_oxdiff_crystal_face_z
3.7296 -8.4368 -1.0004 0.4034 -0.1421 0.9039
7.8046 6.6647 0.8931 0.8137 -0.3088 -0.4925
-5.0325 7.3027 0.8487 -0.5392 0.1937 -0.8196
-7.8597 -6.5610 -0.8809 -0.8196 0.3109 0.4812
-0.0465 -10.1966 -1.6238 0.0006 -0.0243 0.9997
-1.1075 -0.7476 -11.8458 -0.3481 -0.9336 0.0854
-0.0925 10.1608 0.1431 -0.0444 -0.0930 -0.9947
1.1077 0.7228 11.8449 0.3482 0.9337 -0.0830
